data_4327020
loop_
_publ_author_name
'Alberto Hern\'an-G\'omez'
'Avelino Mart\'in'
'Miguel Mena'
'Cristina Santamar\'ia'

_publ_contact_author_address
;
Department of Inorganic Chemistry
University of Alcala
Alcala de Henares
Madrid, SP
;
_publ_contact_author_email avelino.martin@uah.es
_publ_contact_author_name 'Martin, Avelino'
_publ_section_title
;
 Lithium Aluminates on a Molecular Titanium Oxide
;
_journal_name_full 'Inorganic Chemistry'
_journal_page_first 11856
_journal_page_last 11858
_journal_paper_doi 10.1021/ic201838z
_journal_volume 50
_journal_year 2011
_chemical_compound_source 'synthesis as described'
_chemical_formula_moiety 'C62 H92 Li1 O6 Ti6,C52 H48 Al2 Li1 O2,C7 H8'
_chemical_formula_sum 'C121 H148 Al2 Li2 O8 Ti6'
_chemical_formula_weight 2085.63
_chemical_name_systematic
;
 ?
;
_space_group_IT_number 2
_symmetry_cell_setting triclinic
_symmetry_Int_Tables_number 2
_symmetry_space_group_name_Hall '-P 1'
_symmetry_space_group_name_H-M 'P -1'
_atom_sites_solution_hydrogens geom
_atom_sites_solution_primary direct
_atom_sites_solution_secondary difmap
_audit_conform_dict_location ftp://ftp.iucr.org/pub/cif_core.dic
_audit_conform_dict_name cif_core.dic
_audit_conform_dict_version 2.4
_audit_creation_date 2011-10-19T11:10:39-00:00
_audit_creation_method 'WinGX routine CIF_UPDATE'
_cell_angle_alpha 81.88(5)
_cell_angle_beta 89.92(4)
_cell_angle_gamma 80.81(4)
_cell_formula_units_Z 2
_cell_length_a 12.069(6)
_cell_length_b 17.261(6)
_cell_length_c 27.661(9)
_cell_measurement_reflns_used 40
_cell_measurement_temperature 200(2)
_cell_measurement_theta_max 15
_cell_measurement_theta_min 3
_cell_measurement_wavelength 0.71073
_cell_volume 5630(4)
_computing_cell_refinement 'Dirax/lsq (Duisenberg & Schreurs, 1989-2000)'
_computing_data_collection 'Collect (Bruker AXS BV, 1997-2004)'
_computing_data_reduction 'EvalCCD (Duisenberg & Schreurs 1990-2000)'
_computing_molecular_graphics 'Ortep-3 for Windows (Farrugia, 1997)'
_computing_publication_material 'WinGX publication routines (Farrugia, 1999)'
_computing_structure_refinement 'SHELXL-97 (Sheldrick, 2008)'
_computing_structure_solution 'SHELXS-97 (Sheldrick, 2008)'
_diffrn_ambient_temperature 200(2)
_diffrn_detector 'CCD plate'
_diffrn_detector_area_resol_mean 9
_diffrn_measured_fraction_theta_full 0.985
_diffrn_measured_fraction_theta_max 0.985
_diffrn_measurement_device '95mm CCD camera on \k-goniostat'
_diffrn_measurement_device_type KappaCCD
_diffrn_measurement_method 'CCD rotation images, thick slices'
_diffrn_orient_matrix_type X=UH
_diffrn_orient_matrix_UB_11 0.01
_diffrn_orient_matrix_UB_12 0
_diffrn_orient_matrix_UB_13 0
_diffrn_orient_matrix_UB_21 0
_diffrn_orient_matrix_UB_22 0.01
_diffrn_orient_matrix_UB_23 0
_diffrn_orient_matrix_UB_31 0
_diffrn_orient_matrix_UB_32 0
_diffrn_orient_matrix_UB_33 0.01
_diffrn_radiation_monochromator graphite
_diffrn_radiation_probe x-ray
_diffrn_radiation_type MoK\a
_diffrn_radiation_wavelength 0.71073
_diffrn_reflns_av_R_equivalents 0.1781
_diffrn_reflns_av_unetI/netI 0.2819
_diffrn_reflns_limit_h_max 13
_diffrn_reflns_limit_h_min -13
_diffrn_reflns_limit_k_max 18
_diffrn_reflns_limit_k_min -18
_diffrn_reflns_limit_l_max 30
_diffrn_reflns_limit_l_min -30
_diffrn_reflns_number 60000
_diffrn_reflns_reduction_process
;
 Scaled and merged with Sortav
 R.H. Blessing, (1987) Cryst. Rev. 1, 3-58
 R.H. Blessing, (1989) J. Appl. Cryst. 22, 396-397
;
_diffrn_reflns_theta_full 23
_diffrn_reflns_theta_max 23
_diffrn_reflns_theta_min 2.02
_diffrn_source 'Enraf Nonius FR590'
_exptl_absorpt_coefficient_mu 0.475
_exptl_absorpt_correction_T_max 0.98
_exptl_absorpt_correction_T_min 0.846
_exptl_absorpt_correction_type multi-scan
_exptl_absorpt_process_details
;
 R.H. Blessing, Acta Cryst. (1995), A51, 33-38
;
_exptl_crystal_colour yellow
_exptl_crystal_density_diffrn 1.23
_exptl_crystal_description prism
_exptl_crystal_F_000 2204
_exptl_crystal_size_max 0.41
_exptl_crystal_size_mid 0.18
_exptl_crystal_size_min 0.15
_platon_squeeze_details
; Additionally to the disordered and refined toluene solvent molecule,
small electron residues were found in the Fourier difference map probably 
corresponding to a second solvent molecule, but unfortunately we were
not able to get any kind of sensible chemical model. Squeeze procedure
removed the contribution of these residues to the structure factors.
;
_refine_diff_density_max 0.524
_refine_diff_density_min -0.622
_refine_diff_density_rms 0.083
_refine_ls_extinction_method none
_refine_ls_goodness_of_fit_ref 0.845
_refine_ls_hydrogen_treatment constr
_refine_ls_matrix_type full
_refine_ls_number_parameters 877
_refine_ls_number_reflns 15421
_refine_ls_number_restraints 0
_refine_ls_restrained_S_all 0.845
_refine_ls_R_factor_all 0.2288
_refine_ls_R_factor_gt 0.0816
_refine_ls_shift/su_max 0.009
_refine_ls_shift/su_mean 0
_refine_ls_structure_factor_coef Fsqd
_refine_ls_weighting_details 'calc w=1/[\s^2^(Fo^2^)+(0.1193P)^2^+0.0000P] where P=(Fo^2^+2Fc^2^)/3'
_refine_ls_weighting_scheme calc
_refine_ls_wR_factor_gt 0.1898
_refine_ls_wR_factor_ref 0.2316
_reflns_number_gt 5797
_reflns_number_total 15421
_reflns_threshold_expression >2\s(I)
_cod_data_source_file ic201838z_si_002_2.cif
_cod_data_source_block 9
_cod_database_code 4327020

loop_
_symmetry_equiv_pos_as_xyz
'x, y, z'
'-x, -y, -z'

loop_
_atom_site_label
_atom_site_type_symbol
_atom_site_fract_x
_atom_site_fract_y
_atom_site_fract_z
_atom_site_U_iso_or_equiv
_atom_site_adp_type
_atom_site_occupancy
_atom_site_symmetry_multiplicity
_atom_site_calc_flag
_atom_site_refinement_flags
_atom_site_disorder_assembly
_atom_site_disorder_group
C1 C 0.5248(6) 0.4503(5) 0.3746(3) 0.052(2) Uani 1 1 d . A .
H1 H 0.5328 0.4366 0.3407 0.062 Uiso 1 1 calc R . .
C2 C 0.5829(6) 0.3265(5) 0.0963(3) 0.052(2) Uani 1 1 d . A .
H2 H 0.6045 0.2802 0.1225 0.063 Uiso 1 1 calc R . .
C11 C 0.2840(7) 0.5468(5) 0.3251(3) 0.054(8) Uiso 0.450(4) 1 d PG A 1
C12 C 0.3428(7) 0.6124(5) 0.3206(3) 0.060(8) Uiso 0.450(4) 1 d PG A 1
C13 C 0.3091(7) 0.6571(5) 0.3590(3) 0.037(5) Uiso 0.450(4) 1 d PG A 1
C14 C 0.2296(6) 0.6191(5) 0.3873(3) 0.046(5) Uiso 0.450(4) 1 d PG A 1
C15 C 0.2141(6) 0.5509(5) 0.3663(3) 0.053(7) Uiso 0.450(4) 1 d PG A 1
C16 C 0.2942(11) 0.4838(7) 0.2920(4) 0.064(6) Uiso 0.450(4) 1 d PG A 1
H16A H 0.241 0.5011 0.2644 0.096 Uiso 0.450(4) 1 calc PR A 1
H16B H 0.2773 0.4343 0.3103 0.096 Uiso 0.450(4) 1 calc PR A 1
H16C H 0.3708 0.475 0.2798 0.096 Uiso 0.450(4) 1 calc PR A 1
C17 C 0.4263(10) 0.6314(8) 0.2818(4) 0.066(6) Uiso 0.450(4) 1 d PG A 1
H17A H 0.4936 0.6432 0.2972 0.099 Uiso 0.450(4) 1 calc PR A 1
H17B H 0.3926 0.6775 0.2587 0.099 Uiso 0.450(4) 1 calc PR A 1
H17C H 0.4468 0.5857 0.2643 0.099 Uiso 0.450(4) 1 calc PR A 1
C18 C 0.3506(10) 0.7318(6) 0.3682(5) 0.062(6) Uiso 0.450(4) 1 d PG A 1
H18A H 0.4155 0.7181 0.3907 0.092 Uiso 0.450(4) 1 calc PR A 1
H18B H 0.2906 0.7661 0.3825 0.092 Uiso 0.450(4) 1 calc PR A 1
H18C H 0.3726 0.7598 0.3372 0.092 Uiso 0.450(4) 1 calc PR A 1
C19 C 0.1717(10) 0.6463(7) 0.4317(4) 0.061(6) Uiso 0.450(4) 1 d PG A 1
H19A H 0.2057 0.6128 0.4612 0.091 Uiso 0.450(4) 1 calc PR A 1
H19B H 0.0918 0.6423 0.4298 0.091 Uiso 0.450(4) 1 calc PR A 1
H19C H 0.18 0.7015 0.4331 0.091 Uiso 0.450(4) 1 calc PR A 1
C20 C 0.1368(9) 0.4930(6) 0.3846(5) 0.067(6) Uiso 0.450(4) 1 d PG A 1
H20A H 0.1712 0.4577 0.4134 0.101 Uiso 0.450(4) 1 calc PR A 1
H20B H 0.1242 0.4615 0.3589 0.101 Uiso 0.450(4) 1 calc PR A 1
H20C H 0.0649 0.5222 0.3935 0.101 Uiso 0.450(4) 1 calc PR A 1
C11' C 0.2693(6) 0.5417(4) 0.3330(3) 0.051(7) Uiso 0.550(4) 1 d PG A 2
C12' C 0.3436(6) 0.5954(5) 0.3163(3) 0.059(7) Uiso 0.550(4) 1 d PG A 2
C13' C 0.3363(6) 0.6534(4) 0.3483(3) 0.053(5) Uiso 0.550(4) 1 d PG A 2
C14' C 0.2575(6) 0.6356(4) 0.3847(3) 0.045(4) Uiso 0.550(4) 1 d PG A 2
C15' C 0.2161(6) 0.5666(4) 0.3752(3) 0.059(6) Uiso 0.550(4) 1 d PG A 2
C16' C 0.2503(10) 0.4707(5) 0.3098(4) 0.078(6) Uiso 0.550(4) 1 d PG A 2
H16D H 0.2087 0.4887 0.2787 0.117 Uiso 0.550(4) 1 calc PR A 2
H16E H 0.2069 0.4379 0.3317 0.117 Uiso 0.550(4) 1 calc PR A 2
H16F H 0.3229 0.4394 0.3037 0.117 Uiso 0.550(4) 1 calc PR A 2
C17' C 0.4174(9) 0.5914(7) 0.2724(3) 0.084(6) Uiso 0.550(4) 1 d PG A 2
H17D H 0.3706 0.6051 0.2425 0.125 Uiso 0.550(4) 1 calc PR A 2
H17E H 0.4592 0.5376 0.2735 0.125 Uiso 0.550(4) 1 calc PR A 2
H17F H 0.4703 0.6289 0.2725 0.125 Uiso 0.550(4) 1 calc PR A 2
C18' C 0.4009(9) 0.7219(5) 0.3444(4) 0.082(6) Uiso 0.550(4) 1 d PG A 2
H18D H 0.4517 0.7194 0.3167 0.123 Uiso 0.550(4) 1 calc PR A 2
H18E H 0.4448 0.7189 0.3745 0.123 Uiso 0.550(4) 1 calc PR A 2
H18F H 0.3483 0.772 0.3392 0.123 Uiso 0.550(4) 1 calc PR A 2
C19' C 0.2236(9) 0.6819(6) 0.4263(3) 0.084(6) Uiso 0.550(4) 1 d PG A 2
H19D H 0.1416 0.6914 0.4282 0.126 Uiso 0.550(4) 1 calc PR A 2
H19E H 0.2512 0.7328 0.4205 0.126 Uiso 0.550(4) 1 calc PR A 2
H19F H 0.2561 0.6516 0.457 0.126 Uiso 0.550(4) 1 calc PR A 2
C20' C 0.1306(8) 0.5266(6) 0.4049(4) 0.070(5) Uiso 0.550(4) 1 d PG A 2
H20D H 0.0966 0.561 0.4281 0.105 Uiso 0.550(4) 1 calc PR A 2
H20E H 0.1675 0.476 0.4228 0.105 Uiso 0.550(4) 1 calc PR A 2
H20F H 0.072 0.517 0.383 0.105 Uiso 0.550(4) 1 calc PR A 2
C21 C 0.5412(7) 0.2655(6) 0.3948(3) 0.069(6) Uiso 0.450(4) 1 d PG A 1
C22 C 0.4226(7) 0.2788(6) 0.3986(3) 0.054(5) Uiso 0.450(4) 1 d PG A 1
C23 C 0.3965(6) 0.2678(5) 0.4489(3) 0.044(5) Uiso 0.450(4) 1 d PG A 1
C24 C 0.4991(7) 0.2478(5) 0.4762(3) 0.037(5) Uiso 0.450(4) 1 d PG A 1
C25 C 0.5886(6) 0.2464(6) 0.4428(3) 0.054(5) Uiso 0.450(4) 1 d PG A 1
C26 C 0.6058(10) 0.2709(10) 0.3480(4) 0.118(9) Uiso 0.450(4) 1 d PG A 1
H26A H 0.5965 0.3263 0.3325 0.178 Uiso 0.450(4) 1 calc PR A 1
H26B H 0.5771 0.2388 0.3258 0.178 Uiso 0.450(4) 1 calc PR A 1
H26C H 0.6855 0.2511 0.3553 0.178 Uiso 0.450(4) 1 calc PR A 1
C27 C 0.3388(9) 0.3006(10) 0.3565(4) 0.133(11) Uiso 0.450(4) 1 d PG A 1
H27A H 0.3618 0.2678 0.3309 0.2 Uiso 0.450(4) 1 calc PR A 1
H27B H 0.3357 0.3567 0.3432 0.2 Uiso 0.450(4) 1 calc PR A 1
H27C H 0.2644 0.2916 0.368 0.2 Uiso 0.450(4) 1 calc PR A 1
C28 C 0.2802(6) 0.2759(9) 0.4697(4) 0.075(6) Uiso 0.450(4) 1 d PG A 1
H28A H 0.2833 0.2465 0.5028 0.113 Uiso 0.450(4) 1 calc PR A 1
H28B H 0.2303 0.2545 0.449 0.113 Uiso 0.450(4) 1 calc PR A 1
H28C H 0.2516 0.332 0.4708 0.113 Uiso 0.450(4) 1 calc PR A 1
C29 C 0.5110(10) 0.2309(9) 0.5312(3) 0.089(7) Uiso 0.450(4) 1 d PG A 1
H29A H 0.5082 0.2809 0.5445 0.134 Uiso 0.450(4) 1 calc PR A 1
H29B H 0.583 0.1968 0.5404 0.134 Uiso 0.450(4) 1 calc PR A 1
H29C H 0.4496 0.204 0.5445 0.134 Uiso 0.450(4) 1 calc PR A 1
C30 C 0.7122(6) 0.2278(9) 0.4560(5) 0.102(8) Uiso 0.450(4) 1 d PG A 1
H30A H 0.754 0.2087 0.4284 0.153 Uiso 0.450(4) 1 calc PR A 1
H30B H 0.7247 0.1868 0.4847 0.153 Uiso 0.450(4) 1 calc PR A 1
H30C H 0.7383 0.2759 0.4634 0.153 Uiso 0.450(4) 1 calc PR A 1
C21' C 0.5900(4) 0.2518(4) 0.4139(2) 0.029(3) Uiso 0.550(4) 1 d PG A 2
C22' C 0.4824(5) 0.2711(4) 0.3906(2) 0.035(4) Uiso 0.550(4) 1 d PG A 2
C23' C 0.4005(4) 0.2733(4) 0.4275(2) 0.053(4) Uiso 0.550(4) 1 d PG A 2
C24' C 0.4574(5) 0.2554(5) 0.4736(2) 0.055(5) Uiso 0.550(4) 1 d PG A 2
C25' C 0.5746(5) 0.2421(4) 0.4652(2) 0.043(4) Uiso 0.550(4) 1 d PG A 2
C26' C 0.7013(5) 0.2432(7) 0.3887(3) 0.080(6) Uiso 0.550(4) 1 d PG A 2
H26D H 0.74 0.2873 0.3935 0.12 Uiso 0.550(4) 1 calc PR A 2
H26E H 0.6886 0.2436 0.3536 0.12 Uiso 0.550(4) 1 calc PR A 2
H26F H 0.7476 0.193 0.4024 0.12 Uiso 0.550(4) 1 calc PR A 2
C27' C 0.4593(8) 0.2866(7) 0.3362(2) 0.081(6) Uiso 0.550(4) 1 d PG A 2
H27D H 0.4842 0.2379 0.3221 0.121 Uiso 0.550(4) 1 calc PR A 2
H27E H 0.5 0.3284 0.3214 0.121 Uiso 0.550(4) 1 calc PR A 2
H27F H 0.3785 0.3035 0.3299 0.121 Uiso 0.550(4) 1 calc PR A 2
C28' C 0.2748(4) 0.2915(7) 0.4192(4) 0.086(6) Uiso 0.550(4) 1 d PG A 2
H28D H 0.2414 0.2448 0.4319 0.129 Uiso 0.550(4) 1 calc PR A 2
H28E H 0.2578 0.3055 0.3841 0.129 Uiso 0.550(4) 1 calc PR A 2
H28F H 0.2437 0.3361 0.4361 0.129 Uiso 0.550(4) 1 calc PR A 2
C29' C 0.4029(8) 0.2511(7) 0.5229(2) 0.090(6) Uiso 0.550(4) 1 d PG A 2
H29D H 0.4353 0.2017 0.5434 0.135 Uiso 0.550(4) 1 calc PR A 2
H29E H 0.322 0.2526 0.5186 0.135 Uiso 0.550(4) 1 calc PR A 2
H29F H 0.4162 0.2964 0.5386 0.135 Uiso 0.550(4) 1 calc PR A 2
C30' C 0.6665(6) 0.2213(7) 0.5040(3) 0.090(6) Uiso 0.550(4) 1 d PG A 2
H30D H 0.6622 0.264 0.5241 0.134 Uiso 0.550(4) 1 calc PR A 2
H30E H 0.7397 0.2145 0.4884 0.134 Uiso 0.550(4) 1 calc PR A 2
H30F H 0.6573 0.1718 0.5246 0.134 Uiso 0.550(4) 1 calc PR A 2
C31 C 0.8380(7) 0.4568(5) 0.4059(3) 0.057(8) Uiso 0.450(4) 1 d PG A 1
C32 C 0.8176(7) 0.5293(5) 0.4255(3) 0.066(8) Uiso 0.450(4) 1 d PG A 1
C33 C 0.7586(8) 0.5881(5) 0.3895(3) 0.058(6) Uiso 0.450(4) 1 d PG A 1
C34 C 0.7425(8) 0.5520(6) 0.3476(3) 0.070(6) Uiso 0.450(4) 1 d PG A 1
C35 C 0.7915(8) 0.4708(5) 0.3577(3) 0.044(5) Uiso 0.450(4) 1 d PG A 1
C36 C 0.8984(11) 0.3786(5) 0.4316(5) 0.077(7) Uiso 0.450(4) 1 d PG A 1
H36A H 0.932 0.3461 0.4074 0.116 Uiso 0.450(4) 1 calc PR A 1
H36B H 0.8449 0.3507 0.451 0.116 Uiso 0.450(4) 1 calc PR A 1
H36C H 0.9575 0.3881 0.4533 0.116 Uiso 0.450(4) 1 calc PR A 1
C37 C 0.8526(11) 0.5417(8) 0.4759(3) 0.065(6) Uiso 0.450(4) 1 d PG A 1
H37A H 0.9121 0.5746 0.4732 0.097 Uiso 0.450(4) 1 calc PR A 1
H37B H 0.8806 0.4902 0.4953 0.097 Uiso 0.450(4) 1 calc PR A 1
H37C H 0.7879 0.5683 0.4919 0.097 Uiso 0.450(4) 1 calc PR A 1
C38 C 0.7199(12) 0.6740(5) 0.3949(5) 0.091(8) Uiso 0.450(4) 1 d PG A 1
H38A H 0.6388 0.6827 0.4002 0.137 Uiso 0.450(4) 1 calc PR A 1
H38B H 0.7364 0.7078 0.3651 0.137 Uiso 0.450(4) 1 calc PR A 1
H38C H 0.7592 0.6873 0.4228 0.137 Uiso 0.450(4) 1 calc PR A 1
C39 C 0.6836(12) 0.5927(8) 0.3005(4) 0.107(9) Uiso 0.450(4) 1 d PG A 1
H39A H 0.7256 0.6334 0.2851 0.16 Uiso 0.450(4) 1 calc PR A 1
H39B H 0.6076 0.6176 0.3075 0.16 Uiso 0.450(4) 1 calc PR A 1
H39C H 0.6793 0.5536 0.2784 0.16 Uiso 0.450(4) 1 calc PR A 1
C40 C 0.7939(12) 0.4101(7) 0.3233(4) 0.088(7) Uiso 0.450(4) 1 d PG A 1
H40A H 0.7703 0.437 0.2904 0.132 Uiso 0.450(4) 1 calc PR A 1
H40B H 0.7426 0.3731 0.3347 0.132 Uiso 0.450(4) 1 calc PR A 1
H40C H 0.8703 0.3809 0.3223 0.132 Uiso 0.450(4) 1 calc PR A 1
C31' C 0.8409(6) 0.4637(4) 0.4162(2) 0.059(7) Uiso 0.550(4) 1 d PG A 2
C32' C 0.8039(6) 0.5453(4) 0.4189(2) 0.037(5) Uiso 0.550(4) 1 d PG A 2
C33' C 0.7492(5) 0.5804(3) 0.3738(2) 0.054(5) Uiso 0.550(4) 1 d PG A 2
C34' C 0.7524(6) 0.5205(4) 0.3433(2) 0.049(4) Uiso 0.550(4) 1 d PG A 2
C35' C 0.8091(6) 0.4484(4) 0.3695(3) 0.054(5) Uiso 0.550(4) 1 d PG A 2
C36' C 0.9031(9) 0.4038(5) 0.4560(3) 0.077(5) Uiso 0.550(4) 1 d PG A 2
H36D H 0.859 0.3613 0.4654 0.115 Uiso 0.550(4) 1 calc PR A 2
H36E H 0.9146 0.4299 0.4845 0.115 Uiso 0.550(4) 1 calc PR A 2
H36F H 0.976 0.3814 0.4441 0.115 Uiso 0.550(4) 1 calc PR A 2
C37' C 0.8199(9) 0.5874(6) 0.4620(3) 0.051(4) Uiso 0.550(4) 1 d PG A 2
H37D H 0.8333 0.6413 0.4504 0.076 Uiso 0.550(4) 1 calc PR A 2
H37E H 0.8844 0.5583 0.482 0.076 Uiso 0.550(4) 1 calc PR A 2
H37F H 0.7523 0.5898 0.4818 0.076 Uiso 0.550(4) 1 calc PR A 2
C38' C 0.6969(8) 0.6663(4) 0.3607(4) 0.073(5) Uiso 0.550(4) 1 d PG A 2
H38D H 0.626 0.6762 0.3778 0.109 Uiso 0.550(4) 1 calc PR A 2
H38E H 0.6826 0.6782 0.3253 0.109 Uiso 0.550(4) 1 calc PR A 2
H38F H 0.7482 0.7002 0.3704 0.109 Uiso 0.550(4) 1 calc PR A 2
C39' C 0.7041(8) 0.5315(6) 0.2920(2) 0.060(5) Uiso 0.550(4) 1 d PG A 2
H39D H 0.7625 0.5124 0.27 0.09 Uiso 0.550(4) 1 calc PR A 2
H39E H 0.6765 0.5879 0.2814 0.09 Uiso 0.550(4) 1 calc PR A 2
H39F H 0.6419 0.5015 0.2914 0.09 Uiso 0.550(4) 1 calc PR A 2
C40' C 0.8315(9) 0.3693(4) 0.3510(4) 0.077(5) Uiso 0.550(4) 1 d PG A 2
H40D H 0.7808 0.37 0.3232 0.115 Uiso 0.550(4) 1 calc PR A 2
H40E H 0.8189 0.3273 0.3771 0.115 Uiso 0.550(4) 1 calc PR A 2
H40F H 0.9095 0.3594 0.3405 0.115 Uiso 0.550(4) 1 calc PR A 2
C41 C 0.4401(6) 0.1994(5) 0.0539(3) 0.062(11) Uiso 0.450(4) 1 d PG A 1
C42 C 0.4336(6) 0.2264(5) 0.0029(3) 0.057(7) Uiso 0.450(4) 1 d PG A 1
C43 C 0.3367(6) 0.2853(5) -0.0067(3) 0.036(5) Uiso 0.450(4) 1 d PG A 1
C44 C 0.2833(6) 0.2947(5) 0.0384(3) 0.041(5) Uiso 0.450(4) 1 d PG A 1
C45 C 0.3473(7) 0.2415(5) 0.0759(3) 0.066(7) Uiso 0.450(4) 1 d PG A 1
C46 C 0.5300(9) 0.1368(7) 0.0802(4) 0.055(5) Uiso 0.450(4) 1 d PG A 1
H46A H 0.4949 0.096 0.0999 0.082 Uiso 0.450(4) 1 calc PR A 1
H46B H 0.5748 0.1612 0.1015 0.082 Uiso 0.450(4) 1 calc PR A 1
H46C H 0.5788 0.1125 0.0562 0.082 Uiso 0.450(4) 1 calc PR A 1
C47 C 0.5153(9) 0.1976(8) -0.0345(4) 0.070(6) Uiso 0.450(4) 1 d PG A 1
H47A H 0.4764 0.1728 -0.0578 0.105 Uiso 0.450(4) 1 calc PR A 1
H47B H 0.5766 0.1588 -0.0181 0.105 Uiso 0.450(4) 1 calc PR A 1
H47C H 0.5459 0.2427 -0.0521 0.105 Uiso 0.450(4) 1 calc PR A 1
C48 C 0.2972(9) 0.3301(7) -0.0561(3) 0.062(6) Uiso 0.450(4) 1 d PG A 1
H48A H 0.3406 0.3733 -0.0648 0.092 Uiso 0.450(4) 1 calc PR A 1
H48B H 0.2174 0.3522 -0.0549 0.092 Uiso 0.450(4) 1 calc PR A 1
H48C H 0.3082 0.294 -0.0806 0.092 Uiso 0.450(4) 1 calc PR A 1
C49 C 0.1773(8) 0.3511(7) 0.0453(5) 0.073(6) Uiso 0.450(4) 1 d PG A 1
H49A H 0.1828 0.3721 0.0762 0.109 Uiso 0.450(4) 1 calc PR A 1
H49B H 0.1128 0.3229 0.0461 0.109 Uiso 0.450(4) 1 calc PR A 1
H49C H 0.1673 0.395 0.0182 0.109 Uiso 0.450(4) 1 calc PR A 1
C50 C 0.3211(11) 0.2316(8) 0.1295(3) 0.094(8) Uiso 0.450(4) 1 d PG A 1
H50A H 0.2408 0.2493 0.1337 0.142 Uiso 0.450(4) 1 calc PR A 1
H50B H 0.3647 0.2635 0.1463 0.142 Uiso 0.450(4) 1 calc PR A 1
H50C H 0.3409 0.1757 0.1435 0.142 Uiso 0.450(4) 1 calc PR A 1
C41' C 0.4501(5) 0.2011(4) 0.0468(3) 0.053(8) Uiso 0.550(4) 1 d PG A 2
C42' C 0.4088(6) 0.2447(5) 0.0012(2) 0.053(5) Uiso 0.550(4) 1 d PG A 2
C43' C 0.3104(6) 0.2975(4) 0.0100(2) 0.053(4) Uiso 0.550(4) 1 d PG A 2
C44' C 0.2909(5) 0.2866(4) 0.0609(3) 0.055(5) Uiso 0.550(4) 1 d PG A 2
C45' C 0.3773(6) 0.2270(4) 0.0837(2) 0.064(5) Uiso 0.550(4) 1 d PG A 2
C46' C 0.5534(7) 0.1383(6) 0.0546(4) 0.090(6) Uiso 0.550(4) 1 d PG A 2
H46D H 0.5309 0.0857 0.0589 0.135 Uiso 0.550(4) 1 calc PR A 2
H46E H 0.5948 0.1447 0.0838 0.135 Uiso 0.550(4) 1 calc PR A 2
H46F H 0.6015 0.1436 0.0261 0.135 Uiso 0.550(4) 1 calc PR A 2
C47' C 0.4604(9) 0.2363(7) -0.0479(3) 0.087(6) Uiso 0.550(4) 1 d PG A 2
H47D H 0.4086 0.2162 -0.0685 0.131 Uiso 0.550(4) 1 calc PR A 2
H47E H 0.5312 0.1992 -0.0435 0.131 Uiso 0.550(4) 1 calc PR A 2
H47F H 0.4747 0.2881 -0.0637 0.131 Uiso 0.550(4) 1 calc PR A 2
C48' C 0.2390(8) 0.3552(6) -0.0282(3) 0.078(5) Uiso 0.550(4) 1 d PG A 2
H48D H 0.2669 0.406 -0.0325 0.116 Uiso 0.550(4) 1 calc PR A 2
H48E H 0.161 0.3632 -0.0176 0.116 Uiso 0.550(4) 1 calc PR A 2
H48F H 0.2429 0.3338 -0.0593 0.116 Uiso 0.550(4) 1 calc PR A 2
C49' C 0.1953(7) 0.3306(6) 0.0865(4) 0.079(6) Uiso 0.550(4) 1 d PG A 2
H49D H 0.1269 0.3081 0.0822 0.119 Uiso 0.550(4) 1 calc PR A 2
H49E H 0.1829 0.3868 0.0724 0.119 Uiso 0.550(4) 1 calc PR A 2
H49F H 0.2138 0.3256 0.1214 0.119 Uiso 0.550(4) 1 calc PR A 2
C50' C 0.3895(9) 0.1966(6) 0.1376(2) 0.056(4) Uiso 0.550(4) 1 d PG A 2
H50D H 0.4093 0.2382 0.1551 0.084 Uiso 0.550(4) 1 calc PR A 2
H50E H 0.4488 0.1501 0.143 0.084 Uiso 0.550(4) 1 calc PR A 2
H50F H 0.3184 0.1816 0.1497 0.084 Uiso 0.550(4) 1 calc PR A 2
C51 C 0.4521(6) 0.5364(4) 0.1505(3) 0.051(6) Uiso 0.450(4) 1 d PG A 1
C52 C 0.4000(5) 0.4686(5) 0.1638(3) 0.045(6) Uiso 0.450(4) 1 d PG A 1
C53 C 0.4838(6) 0.4053(4) 0.1845(3) 0.051(7) Uiso 0.450(4) 1 d PG A 1
C54 C 0.5877(5) 0.4341(5) 0.1840(3) 0.032(5) Uiso 0.450(4) 1 d PG A 1
C55 C 0.5681(6) 0.5151(5) 0.1630(3) 0.057(6) Uiso 0.450(4) 1 d PG A 1
C56 C 0.3943(9) 0.6171(5) 0.1271(5) 0.052(5) Uiso 0.450(4) 1 d PG A 1
H56A H 0.4046 0.6225 0.0917 0.078 Uiso 0.450(4) 1 calc PR A 1
H56B H 0.4268 0.6583 0.1405 0.078 Uiso 0.450(4) 1 calc PR A 1
H56C H 0.3139 0.6228 0.134 0.078 Uiso 0.450(4) 1 calc PR A 1
C57 C 0.2771(6) 0.4644(7) 0.1571(5) 0.071(6) Uiso 0.450(4) 1 d PG A 1
H57A H 0.2329 0.5174 0.1565 0.107 Uiso 0.450(4) 1 calc PR A 1
H57B H 0.2531 0.4282 0.1842 0.107 Uiso 0.450(4) 1 calc PR A 1
H57C H 0.2654 0.4448 0.1262 0.107 Uiso 0.450(4) 1 calc PR A 1
C58 C 0.4657(10) 0.3221(5) 0.2038(5) 0.058(6) Uiso 0.450(4) 1 d PG A 1
H58A H 0.5293 0.2841 0.1951 0.087 Uiso 0.450(4) 1 calc PR A 1
H58B H 0.3964 0.3117 0.1893 0.087 Uiso 0.450(4) 1 calc PR A 1
H58C H 0.4596 0.3164 0.2394 0.087 Uiso 0.450(4) 1 calc PR A 1
C59 C 0.6994(7) 0.3868(6) 0.2026(5) 0.078(7) Uiso 0.450(4) 1 d PG A 1
H59A H 0.7105 0.3923 0.2369 0.117 Uiso 0.450(4) 1 calc PR A 1
H59B H 0.7598 0.4067 0.1833 0.117 Uiso 0.450(4) 1 calc PR A 1
H59C H 0.7005 0.3308 0.1996 0.117 Uiso 0.450(4) 1 calc PR A 1
C60 C 0.6553(8) 0.5691(6) 0.1552(5) 0.054(5) Uiso 0.450(4) 1 d PG A 1
H60A H 0.6923 0.5706 0.1865 0.081 Uiso 0.450(4) 1 calc PR A 1
H60B H 0.6189 0.6227 0.1417 0.081 Uiso 0.450(4) 1 calc PR A 1
H60C H 0.7113 0.5491 0.1324 0.081 Uiso 0.450(4) 1 calc PR A 1
C51' C 0.4863(5) 0.5409(4) 0.1590(3) 0.043(4) Uiso 0.550(4) 1 d PG A 2
C52' C 0.4054(4) 0.4898(4) 0.1693(3) 0.047(5) Uiso 0.550(4) 1 d PG A 2
C53' C 0.4623(5) 0.4146(4) 0.1911(3) 0.063(6) Uiso 0.550(4) 1 d PG A 2
C54' C 0.5784(5) 0.4192(4) 0.1943(3) 0.062(6) Uiso 0.550(4) 1 d PG A 2
C55' C 0.5933(5) 0.4973(4) 0.1744(3) 0.050(5) Uiso 0.550(4) 1 d PG A 2
C56' C 0.4628(8) 0.6265(4) 0.1357(4) 0.081(6) Uiso 0.550(4) 1 d PG A 2
H56D H 0.5261 0.6529 0.1424 0.122 Uiso 0.550(4) 1 calc PR A 2
H56E H 0.3944 0.6532 0.1493 0.122 Uiso 0.550(4) 1 calc PR A 2
H56F H 0.4526 0.6292 0.1003 0.122 Uiso 0.550(4) 1 calc PR A 2
C57' C 0.2807(5) 0.5117(6) 0.1589(4) 0.068(5) Uiso 0.550(4) 1 d PG A 2
H57D H 0.2647 0.507 0.1248 0.102 Uiso 0.550(4) 1 calc PR A 2
H57E H 0.2554 0.5664 0.1647 0.102 Uiso 0.550(4) 1 calc PR A 2
H57F H 0.2409 0.4758 0.1805 0.102 Uiso 0.550(4) 1 calc PR A 2
C58' C 0.4087(7) 0.3425(5) 0.2080(4) 0.058(5) Uiso 0.550(4) 1 d PG A 2
H58D H 0.4672 0.2957 0.2146 0.088 Uiso 0.550(4) 1 calc PR A 2
H58E H 0.357 0.3348 0.1825 0.088 Uiso 0.550(4) 1 calc PR A 2
H58F H 0.3672 0.3502 0.2379 0.088 Uiso 0.550(4) 1 calc PR A 2
C59' C 0.6700(6) 0.3528(5) 0.2151(4) 0.047(4) Uiso 0.550(4) 1 d PG A 2
H59D H 0.6685 0.3463 0.2508 0.07 Uiso 0.550(4) 1 calc PR A 2
H59E H 0.7431 0.3655 0.2041 0.07 Uiso 0.550(4) 1 calc PR A 2
H59F H 0.6579 0.3034 0.2038 0.07 Uiso 0.550(4) 1 calc PR A 2
C60' C 0.7034(6) 0.5283(6) 0.1704(4) 0.061(5) Uiso 0.550(4) 1 d PG A 2
H60D H 0.6893 0.5862 0.1686 0.092 Uiso 0.550(4) 1 calc PR A 2
H60E H 0.7415 0.5139 0.1409 0.092 Uiso 0.550(4) 1 calc PR A 2
H60F H 0.7511 0.5052 0.1991 0.092 Uiso 0.550(4) 1 calc PR A 2
C61 C 0.8675(7) 0.3211(5) 0.0871(3) 0.050(5) Uiso 0.450(4) 1 d PG A 1
C62 C 0.8770(7) 0.3863(4) 0.0506(3) 0.055(7) Uiso 0.450(4) 1 d PG A 1
C63 C 0.8500(7) 0.3654(5) 0.0047(3) 0.048(7) Uiso 0.450(4) 1 d PG A 1
C64 C 0.8238(7) 0.2873(5) 0.0129(3) 0.050(5) Uiso 0.450(4) 1 d PG A 1
C65 C 0.8346(7) 0.2600(5) 0.0638(3) 0.053(5) Uiso 0.450(4) 1 d PG A 1
C66 C 0.8886(11) 0.3175(8) 0.1412(3) 0.081(7) Uiso 0.450(4) 1 d PG A 1
H66A H 0.96 0.283 0.1508 0.121 Uiso 0.450(4) 1 calc PR A 1
H66B H 0.8276 0.2963 0.1593 0.121 Uiso 0.450(4) 1 calc PR A 1
H66C H 0.8919 0.371 0.1487 0.121 Uiso 0.450(4) 1 calc PR A 1
C67 C 0.9100(10) 0.4641(5) 0.0591(4) 0.073(6) Uiso 0.450(4) 1 d PG A 1
H67A H 0.9374 0.4902 0.0287 0.11 Uiso 0.450(4) 1 calc PR A 1
H67B H 0.9694 0.4543 0.0844 0.11 Uiso 0.450(4) 1 calc PR A 1
H67C H 0.8445 0.4984 0.0698 0.11 Uiso 0.450(4) 1 calc PR A 1
C68 C 0.8492(10) 0.4171(7) -0.0441(3) 0.057(5) Uiso 0.450(4) 1 d PG A 1
H68A H 0.7834 0.4589 -0.0468 0.085 Uiso 0.450(4) 1 calc PR A 1
H68B H 0.8461 0.3847 -0.0703 0.085 Uiso 0.450(4) 1 calc PR A 1
H68C H 0.9177 0.4411 -0.0469 0.085 Uiso 0.450(4) 1 calc PR A 1
C69 C 0.7903(11) 0.2415(7) -0.0258(4) 0.097(8) Uiso 0.450(4) 1 d PG A 1
H69A H 0.8499 0.2362 -0.0498 0.145 Uiso 0.450(4) 1 calc PR A 1
H69B H 0.7206 0.2697 -0.0423 0.145 Uiso 0.450(4) 1 calc PR A 1
H69C H 0.7787 0.1887 -0.0106 0.145 Uiso 0.450(4) 1 calc PR A 1
C70 C 0.8146(11) 0.1799(5) 0.0887(5) 0.088(7) Uiso 0.450(4) 1 d PG A 1
H70A H 0.7483 0.1657 0.0739 0.132 Uiso 0.450(4) 1 calc PR A 1
H70B H 0.8024 0.1822 0.1235 0.132 Uiso 0.450(4) 1 calc PR A 1
H70C H 0.8803 0.14 0.0848 0.132 Uiso 0.450(4) 1 calc PR A 1
C61' C 0.8544(5) 0.2891(4) 0.0767(2) 0.044(4) Uiso 0.550(4) 1 d PG A 2
C62' C 0.8728(5) 0.3678(4) 0.0608(2) 0.039(5) Uiso 0.550(4) 1 d PG A 2
C63' C 0.8589(5) 0.3827(4) 0.0092(2) 0.053(6) Uiso 0.550(4) 1 d PG A 2
C64' C 0.8319(6) 0.3132(4) -0.0068(2) 0.055(4) Uiso 0.550(4) 1 d PG A 2
C65' C 0.8291(5) 0.2553(4) 0.0349(3) 0.051(4) Uiso 0.550(4) 1 d PG A 2
C66' C 0.8605(8) 0.2484(5) 0.1289(2) 0.063(5) Uiso 0.550(4) 1 d PG A 2
H66D H 0.9264 0.2599 0.1455 0.094 Uiso 0.550(4) 1 calc PR A 2
H66E H 0.8667 0.191 0.1293 0.094 Uiso 0.550(4) 1 calc PR A 2
H66F H 0.7925 0.2679 0.1457 0.094 Uiso 0.550(4) 1 calc PR A 2
C67' C 0.9019(8) 0.4255(5) 0.0931(3) 0.056(4) Uiso 0.550(4) 1 d PG A 2
H67D H 0.95 0.46 0.0753 0.084 Uiso 0.550(4) 1 calc PR A 2
H67E H 0.9418 0.3961 0.1226 0.084 Uiso 0.550(4) 1 calc PR A 2
H67F H 0.8329 0.4578 0.1023 0.084 Uiso 0.550(4) 1 calc PR A 2
C68' C 0.8708(8) 0.4590(4) -0.0231(3) 0.061(5) Uiso 0.550(4) 1 d PG A 2
H68D H 0.92 0.4473 -0.0502 0.092 Uiso 0.550(4) 1 calc PR A 2
H68E H 0.9033 0.4937 -0.0039 0.092 Uiso 0.550(4) 1 calc PR A 2
H68F H 0.7967 0.4855 -0.036 0.092 Uiso 0.550(4) 1 calc PR A 2
C69' C 0.8101(9) 0.3026(6) -0.0590(2) 0.079(5) Uiso 0.550(4) 1 d PG A 2
H69D H 0.7499 0.3444 -0.0735 0.118 Uiso 0.550(4) 1 calc PR A 2
H69E H 0.7876 0.2507 -0.0598 0.118 Uiso 0.550(4) 1 calc PR A 2
H69F H 0.8786 0.3058 -0.0778 0.118 Uiso 0.550(4) 1 calc PR A 2
C70' C 0.8038(8) 0.1725(4) 0.0349(4) 0.086(6) Uiso 0.550(4) 1 d PG A 2
H70D H 0.7237 0.175 0.0277 0.13 Uiso 0.550(4) 1 calc PR A 2
H70E H 0.823 0.1412 0.067 0.13 Uiso 0.550(4) 1 calc PR A 2
H70F H 0.8482 0.1474 0.0099 0.13 Uiso 0.550(4) 1 calc PR A 2
C71 C 0.9246(7) 0.7083(6) 0.2330(4) 0.060(3) Uani 1 1 d . . .
C72 C 0.9475(7) 0.6433(6) 0.2680(4) 0.071(3) Uani 1 1 d . . .
H72 H 0.9407 0.6513 0.3012 0.085 Uiso 1 1 calc R . .
C73 C 0.9799(9) 0.5670(7) 0.2583(6) 0.093(4) Uani 1 1 d . . .
H73 H 0.9903 0.5237 0.2841 0.112 Uiso 1 1 calc R . .
C74 C 0.9963(8) 0.5553(7) 0.2120(7) 0.095(4) Uani 1 1 d . . .
H74 H 1.0217 0.503 0.2052 0.114 Uiso 1 1 calc R . .
C75 C 0.9778(8) 0.6159(8) 0.1743(5) 0.088(4) Uani 1 1 d . . .
H75 H 0.9911 0.6073 0.1415 0.105 Uiso 1 1 calc R . .
C76 C 0.9386(8) 0.6911(6) 0.1860(4) 0.077(3) Uani 1 1 d . . .
H76 H 0.9203 0.7334 0.1599 0.093 Uiso 1 1 calc R . .
C81 C 0.7143(7) 0.8447(6) 0.2079(3) 0.053(2) Uani 1 1 d . . .
C82 C 0.6514(7) 0.7912(6) 0.1940(4) 0.071(3) Uani 1 1 d . . .
H82 H 0.6814 0.7364 0.201 0.085 Uiso 1 1 calc R . .
C83 C 0.5480(9) 0.8117(8) 0.1706(4) 0.095(4) Uani 1 1 d . . .
H83 H 0.5089 0.7717 0.1622 0.114 Uiso 1 1 calc R . .
C84 C 0.5017(9) 0.8899(10) 0.1596(4) 0.092(4) Uani 1 1 d . . .
H84 H 0.43 0.9047 0.1439 0.111 Uiso 1 1 calc R . .
C85 C 0.5580(8) 0.9447(7) 0.1713(4) 0.075(3) Uani 1 1 d . . .
H85 H 0.5276 0.9992 0.1626 0.09 Uiso 1 1 calc R . .
C86 C 0.6622(7) 0.9233(6) 0.1962(3) 0.068(3) Uani 1 1 d . . .
H86 H 0.6986 0.964 0.2055 0.081 Uiso 1 1 calc R . .
C91 C 0.8386(8) 0.8343(5) 0.3136(3) 0.057(2) Uani 1 1 d . . .
C92 C 0.7347(8) 0.8714(5) 0.3296(4) 0.068(3) Uani 1 1 d . . .
H92 H 0.6741 0.8897 0.3068 0.082 Uiso 1 1 calc R . .
C93 C 0.7211(10) 0.8810(6) 0.3773(5) 0.080(3) Uani 1 1 d . . .
H93 H 0.6498 0.9051 0.3871 0.096 Uiso 1 1 calc R . .
C94 C 0.8058(13) 0.8575(7) 0.4123(4) 0.089(4) Uani 1 1 d . . .
H94 H 0.7946 0.866 0.4452 0.107 Uiso 1 1 calc R . .
C95 C 0.9067(10) 0.8212(8) 0.3972(5) 0.090(4) Uani 1 1 d . . .
H95 H 0.9667 0.8028 0.4203 0.108 Uiso 1 1 calc R . .
C96 C 0.9219(8) 0.8114(6) 0.3493(4) 0.071(3) Uani 1 1 d . . .
H96 H 0.9937 0.7874 0.3401 0.086 Uiso 1 1 calc R . .
C101 C 1.0337(8) 0.8760(5) 0.1929(4) 0.051(2) Uani 1 1 d . . .
C102 C 1.1379(9) 0.8307(6) 0.2054(4) 0.066(3) Uani 1 1 d . . .
C103 C 1.2205(10) 0.8236(8) 0.1703(6) 0.097(4) Uani 1 1 d . . .
H103 H 1.2921 0.7925 0.1783 0.117 Uiso 1 1 calc R . .
C104 C 1.1956(11) 0.8626(9) 0.1242(6) 0.104(5) Uani 1 1 d . . .
H104 H 1.2517 0.8583 0.1002 0.125 Uiso 1 1 calc R . .
C105 C 1.0931(11) 0.9079(7) 0.1110(4) 0.082(3) Uani 1 1 d . . .
H105 H 1.0781 0.9334 0.0783 0.099 Uiso 1 1 calc R . .
C106 C 1.0108(7) 0.9159(6) 0.1467(4) 0.062(3) Uani 1 1 d . . .
C107 C 1.1636(7) 0.7910(6) 0.2561(4) 0.084(3) Uani 1 1 d . . .
H10A H 1.1555 0.8309 0.2784 0.126 Uiso 1 1 calc R . .
H10B H 1.2408 0.7624 0.2583 0.126 Uiso 1 1 calc R . .
H10C H 1.1116 0.7535 0.2652 0.126 Uiso 1 1 calc R . .
C108 C 0.9011(8) 0.9705(6) 0.1330(3) 0.072(3) Uani 1 1 d . . .
H10D H 0.8394 0.9396 0.1358 0.108 Uiso 1 1 calc R . .
H10E H 0.9042 0.9966 0.0993 0.108 Uiso 1 1 calc R . .
H10F H 0.8887 1.0106 0.1551 0.108 Uiso 1 1 calc R . .
C111 C 0.8125(6) 1.0965(5) 0.2881(3) 0.044(2) Uani 1 1 d . . .
C112 C 0.7892(7) 1.1185(6) 0.2388(4) 0.072(3) Uani 1 1 d . . .
H112 H 0.8493 1.1294 0.2181 0.086 Uiso 1 1 calc R . .
C113 C 0.6815(8) 1.1258(6) 0.2174(4) 0.078(3) Uani 1 1 d . . .
H113 H 0.6697 1.1436 0.1834 0.094 Uiso 1 1 calc R . .
C114 C 0.5953(8) 1.1074(6) 0.2453(5) 0.077(3) Uani 1 1 d . . .
H114 H 0.5227 1.1112 0.2311 0.092 Uiso 1 1 calc R . .
C115 C 0.6135(7) 1.0832(6) 0.2946(4) 0.069(3) Uani 1 1 d . . .
H115 H 0.5535 1.0698 0.3147 0.083 Uiso 1 1 calc R . .
C116 C 0.7206(8) 1.0783(5) 0.3148(3) 0.061(3) Uani 1 1 d . . .
H116 H 0.7312 1.0616 0.3489 0.073 Uiso 1 1 calc R . .
C121 C 0.9633(6) 1.1058(5) 0.3861(3) 0.048(2) Uani 1 1 d . . .
C122 C 0.9097(6) 1.0569(5) 0.4211(4) 0.050(2) Uani 1 1 d . . .
H122 H 0.8744 1.0167 0.4105 0.06 Uiso 1 1 calc R . .
C123 C 0.9068(7) 1.0656(6) 0.4698(4) 0.063(3) Uani 1 1 d . . .
H123 H 0.8682 1.0325 0.4919 0.076 Uiso 1 1 calc R . .
C124 C 0.9590(8) 1.1214(7) 0.4865(4) 0.073(3) Uani 1 1 d . . .
H124 H 0.9592 1.1263 0.5202 0.087 Uiso 1 1 calc R . .
C125 C 1.0109(7) 1.1700(6) 0.4541(5) 0.069(3) Uani 1 1 d . . .
H125 H 1.0465 1.2097 0.4652 0.083 Uiso 1 1 calc R . .
C126 C 1.0118(7) 1.1617(6) 0.4052(4) 0.057(2) Uani 1 1 d . . .
H126 H 1.0483 1.1968 0.3836 0.068 Uiso 1 1 calc R . .
C131 C 1.0297(7) 1.1885(5) 0.2843(3) 0.047(2) Uani 1 1 d . . .
C132 C 1.1460(7) 1.1910(6) 0.2841(4) 0.066(3) Uani 1 1 d . . .
H132 H 1.1961 1.1463 0.2995 0.079 Uiso 1 1 calc R . .
C133 C 1.1887(7) 1.2556(7) 0.2624(3) 0.062(3) Uani 1 1 d . . .
H133 H 1.2678 1.2534 0.2603 0.074 Uiso 1 1 calc R . .
C134 C 1.1189(9) 1.3234(6) 0.2436(4) 0.074(3) Uani 1 1 d . . .
H134 H 1.1489 1.3697 0.2313 0.089 Uiso 1 1 calc R . .
C135 C 1.0061(9) 1.3242(6) 0.2426(4) 0.074(3) Uani 1 1 d . . .
H135 H 0.9567 1.37 0.2281 0.089 Uiso 1 1 calc R . .
C136 C 0.9649(7) 1.2575(6) 0.2630(3) 0.060(3) Uani 1 1 d . . .
H136 H 0.8858 1.2593 0.2623 0.071 Uiso 1 1 calc R . .
C141 C 1.1560(7) 0.9896(5) 0.2972(4) 0.049(2) Uani 1 1 d . . .
C142 C 1.2221(7) 0.9541(5) 0.3371(4) 0.057(3) Uani 1 1 d . . .
C143 C 1.3370(9) 0.9381(6) 0.3309(5) 0.083(3) Uani 1 1 d . . .
H143 H 1.3856 0.9165 0.3581 0.099 Uiso 1 1 calc R . .
C144 C 1.3802(9) 0.9536(8) 0.2854(7) 0.100(5) Uani 1 1 d . . .
H144 H 1.4582 0.9389 0.2805 0.12 Uiso 1 1 calc R . .
C145 C 1.3119(12) 0.9899(7) 0.2473(5) 0.094(4) Uani 1 1 d . . .
H145 H 1.3441 1.0027 0.2164 0.113 Uiso 1 1 calc R . .
C146 C 1.1999(8) 1.0085(6) 0.2515(4) 0.065(3) Uani 1 1 d . . .
C147 C 1.1702(8) 0.9342(6) 0.3851(4) 0.075(3) Uani 1 1 d . . .
H14A H 1.1384 0.9832 0.3976 0.113 Uiso 1 1 calc R . .
H14B H 1.2275 0.9033 0.4082 0.113 Uiso 1 1 calc R . .
H14C H 1.1106 0.9031 0.3811 0.113 Uiso 1 1 calc R . .
C148 C 1.1281(9) 1.0487(6) 0.2080(4) 0.086(3) Uani 1 1 d . . .
H14D H 1.0538 1.0326 0.2107 0.129 Uiso 1 1 calc R . .
H14E H 1.1633 1.0333 0.1781 0.129 Uiso 1 1 calc R . .
H14F H 1.1202 1.1063 0.2068 0.129 Uiso 1 1 calc R . .
Al1 Al 0.85881(19) 0.81527(15) 0.24466(10) 0.0515(7) Uani 1 1 d . . .
Al2 Al 0.96380(19) 1.09975(15) 0.31633(9) 0.0468(7) Uani 1 1 d . . .
Li1 Li 0.5 0.5 0.5 0.052(5) Uani 1 2 d S . .
Li2 Li 0.5 0.5 0 0.062(6) Uani 1 2 d S . .
Li3 Li 0.9437(11) 0.9481(9) 0.2774(5) 0.057(4) Uani 1 1 d . . .
O1 O 0.9530(4) 0.8852(3) 0.2272(2) 0.0487(15) Uani 1 1 d . . .
O2 O 1.0393(4) 1.0075(3) 0.30117(18) 0.0460(14) Uani 1 1 d . . .
O12 O 0.3854(4) 0.4536(3) 0.44898(19) 0.0472(14) Uani 1 1 d . A .
O13 O 0.5206(4) 0.5685(3) 0.42776(19) 0.0481(14) Uani 1 1 d . A .
O23 O 0.6178(4) 0.4152(3) 0.46447(17) 0.0407(13) Uani 1 1 d . A .
O45 O 0.4102(4) 0.4396(3) 0.06057(19) 0.0469(14) Uani 1 1 d . A .
O46 O 0.5671(4) 0.3706(3) -0.00044(19) 0.0499(15) Uani 1 1 d . A .
O56 O 0.6301(4) 0.4690(3) 0.06022(19) 0.0514(15) Uani 1 1 d . A .
Ti1 Ti 0.40380(11) 0.53260(9) 0.39949(5) 0.0460(4) Uani 1 1 d . . .
Ti2 Ti 0.50128(11) 0.37667(9) 0.43717(5) 0.0453(4) Uani 1 1 d . . .
Ti3 Ti 0.63983(11) 0.49303(9) 0.41472(6) 0.0459(4) Uani 1 1 d . . .
Ti4 Ti 0.45930(11) 0.34102(9) 0.04243(6) 0.0518(5) Uani 1 1 d . . .
Ti5 Ti 0.52410(11) 0.44235(9) 0.10458(6) 0.0505(5) Uani 1 1 d . . .
Ti6 Ti 0.68208(11) 0.37193(9) 0.04217(6) 0.0524(5) Uani 1 1 d . . .
C1A C 0.1844(14) 0.1071(11) 0.0321(6) 0.065(6) Uiso 0.450(4) 1 d PG A 1
C2A C 0.2776(16) 0.0479(12) 0.0409(6) 0.110(9) Uiso 0.450(4) 1 d PG A 1
H2A H 0.294 0.0205 0.073 0.133 Uiso 0.450(4) 1 calc PR A 1
C3A C 0.3468(15) 0.0287(12) 0.0027(8) 0.125(11) Uiso 0.450(4) 1 d PG A 1
H3A H 0.4105 -0.0118 0.0086 0.15 Uiso 0.450(4) 1 calc PR A 1
C4A C 0.3228(16) 0.0687(13) -0.0443(7) 0.149(13) Uiso 0.450(4) 1 d PG A 1
H4A H 0.3701 0.0556 -0.0704 0.179 Uiso 0.450(4) 1 calc PR A 1
C5A C 0.2296(18) 0.1279(13) -0.0531(6) 0.096(8) Uiso 0.450(4) 1 d PG A 1
H5A H 0.2132 0.1553 -0.0851 0.115 Uiso 0.450(4) 1 calc PR A 1
C6A C 0.1604(14) 0.1471(11) -0.0148(7) 0.131(12) Uiso 0.450(4) 1 d PG A 1
H6A H 0.0967 0.1876 -0.0208 0.157 Uiso 0.450(4) 1 calc PR A 1
C7A C 0.119(5) 0.146(3) 0.0712(19) 0.27(3) Uiso 0.450(4) 1 d P A 1
H7A1 H 0.0551 0.1839 0.0561 0.399 Uiso 0.450(4) 1 calc PR A 1
H7A2 H 0.1675 0.1732 0.0886 0.399 Uiso 0.450(4) 1 calc PR A 1
H7A3 H 0.0909 0.105 0.0942 0.399 Uiso 0.450(4) 1 calc PR A 1
C1B C 0.1866(15) 0.1389(10) -0.0282(6) 0.150(11) Uiso 0.550(4) 1 d PG A 2
C2B C 0.1241(14) 0.1578(11) 0.0120(8) 0.115(8) Uiso 0.550(4) 1 d PG A 2
H2B H 0.0612 0.1991 0.0079 0.138 Uiso 0.550(4) 1 calc PR A 2
C3B C 0.1537(17) 0.1162(13) 0.0581(6) 0.142(11) Uiso 0.550(4) 1 d PG A 2
H3B H 0.111 0.129 0.0856 0.171 Uiso 0.550(4) 1 calc PR A 2
C4B C 0.246(2) 0.0557(14) 0.0640(6) 0.162(12) Uiso 0.550(4) 1 d PG A 2
H4B H 0.266 0.0273 0.0956 0.194 Uiso 0.550(4) 1 calc PR A 2
C5B C 0.3083(15) 0.0369(11) 0.0238(7) 0.166(12) Uiso 0.550(4) 1 d PG A 2
H5B H 0.3712 -0.0044 0.0279 0.199 Uiso 0.550(4) 1 calc PR A 2
C6B C 0.2787(13) 0.0785(10) -0.0223(6) 0.080(6) Uiso 0.550(4) 1 d PG A 2
H6B H 0.3214 0.0656 -0.0498 0.096 Uiso 0.550(4) 1 calc PR A 2
C7B C 0.131(2) 0.1909(16) -0.0577(10) 0.156(11) Uiso 0.550(4) 1 d P A 2
H7B1 H 0.1614 0.1883 -0.0904 0.234 Uiso 0.550(4) 1 calc PR A 2
H7B2 H 0.1357 0.243 -0.0483 0.234 Uiso 0.550(4) 1 calc PR A 2
H7B3 H 0.0528 0.1827 -0.0577 0.234 Uiso 0.550(4) 1 calc PR A 2

loop_
_atom_site_aniso_label
_atom_site_aniso_U_11
_atom_site_aniso_U_22
_atom_site_aniso_U_33
_atom_site_aniso_U_23
_atom_site_aniso_U_13
_atom_site_aniso_U_12
C1 0.046(5) 0.059(6) 0.053(6) -0.008(5) 0.000(4) -0.015(4)
C2 0.042(5) 0.050(6) 0.062(6) 0.002(5) -0.004(4) -0.008(4)
C71 0.051(5) 0.050(7) 0.073(8) 0.010(6) -0.012(5) -0.008(5)
C72 0.057(6) 0.056(8) 0.096(9) -0.005(7) 0.004(5) -0.008(5)
C73 0.079(8) 0.057(10) 0.126(12) 0.028(8) 0.005(8) 0.008(6)
C74 0.062(7) 0.039(8) 0.179(15) -0.001(10) 0.008(9) -0.007(5)
C75 0.082(8) 0.080(9) 0.113(11) -0.050(9) 0.031(7) -0.016(7)
C76 0.103(8) 0.061(8) 0.070(9) -0.016(6) -0.005(6) -0.015(6)
C81 0.057(5) 0.057(7) 0.047(6) -0.003(5) 0.008(4) -0.017(5)
C82 0.054(6) 0.070(7) 0.100(9) -0.031(6) -0.001(6) -0.030(6)
C83 0.060(8) 0.112(11) 0.134(11) -0.066(9) -0.013(7) -0.031(7)
C84 0.070(8) 0.132(12) 0.084(9) -0.034(9) -0.023(6) -0.028(9)
C85 0.061(7) 0.077(8) 0.078(8) 0.004(6) -0.004(6) 0.003(6)
C86 0.055(6) 0.075(8) 0.076(8) -0.015(6) -0.010(5) -0.018(6)
C91 0.072(7) 0.045(6) 0.057(7) 0.000(5) -0.002(6) -0.028(5)
C92 0.072(7) 0.058(7) 0.069(8) -0.008(6) 0.010(6) 0.007(5)
C93 0.116(9) 0.052(7) 0.068(9) -0.003(6) 0.026(8) -0.003(6)
C94 0.153(12) 0.071(8) 0.060(8) -0.017(7) 0.026(9) -0.062(8)
C95 0.089(9) 0.129(11) 0.066(9) -0.020(8) 0.000(7) -0.053(8)
C96 0.065(7) 0.093(8) 0.065(8) -0.024(6) 0.007(6) -0.030(6)
C101 0.071(7) 0.047(6) 0.040(7) -0.005(5) -0.007(6) -0.024(5)
C102 0.069(7) 0.057(7) 0.072(8) -0.010(6) -0.013(7) -0.014(6)
C103 0.073(8) 0.119(11) 0.115(11) -0.066(10) 0.010(9) -0.018(7)
C104 0.068(9) 0.141(13) 0.135(14) -0.090(11) 0.044(9) -0.053(8)
C105 0.085(8) 0.116(10) 0.067(8) -0.035(7) 0.024(7) -0.062(8)
C106 0.059(6) 0.060(7) 0.081(9) -0.033(6) 0.001(6) -0.031(5)
C107 0.054(6) 0.070(8) 0.117(10) 0.000(7) -0.018(6) 0.013(5)
C108 0.092(7) 0.070(7) 0.054(7) 0.005(6) -0.019(5) -0.024(6)
C111 0.049(5) 0.035(5) 0.047(6) 0.001(5) -0.013(5) -0.011(4)
C112 0.060(6) 0.073(7) 0.084(9) 0.007(6) -0.010(6) -0.032(5)
C113 0.056(6) 0.088(8) 0.091(8) 0.007(7) -0.020(6) -0.033(6)
C114 0.056(7) 0.059(7) 0.112(10) 0.000(7) -0.035(7) -0.010(5)
C115 0.033(6) 0.069(7) 0.108(10) -0.021(7) -0.010(5) -0.011(5)
C116 0.078(7) 0.052(6) 0.052(6) 0.006(5) -0.001(6) -0.022(5)
C121 0.043(5) 0.039(6) 0.061(6) -0.011(5) -0.002(5) 0.004(4)
C122 0.042(5) 0.036(6) 0.072(8) -0.011(5) -0.005(5) -0.002(4)
C123 0.064(6) 0.076(8) 0.048(7) -0.005(6) -0.004(5) -0.008(6)
C124 0.076(7) 0.088(9) 0.059(8) -0.040(7) -0.013(6) -0.003(6)
C125 0.059(6) 0.058(7) 0.089(10) -0.005(7) -0.006(6) -0.011(5)
C126 0.059(6) 0.067(7) 0.052(7) -0.027(6) -0.004(5) -0.015(5)
C131 0.055(6) 0.037(6) 0.050(6) -0.002(5) -0.003(4) -0.015(5)
C132 0.066(7) 0.050(7) 0.089(8) -0.013(6) -0.010(5) -0.026(5)
C133 0.049(6) 0.071(8) 0.072(7) -0.016(6) 0.007(5) -0.027(6)
C134 0.086(8) 0.056(8) 0.089(8) -0.006(6) 0.000(6) -0.039(7)
C135 0.077(8) 0.048(7) 0.094(9) 0.015(6) -0.013(6) -0.021(6)
C136 0.048(5) 0.055(7) 0.076(7) 0.003(6) -0.001(5) -0.019(5)
C141 0.034(6) 0.047(6) 0.065(7) -0.010(5) 0.006(5) -0.005(4)
C142 0.037(6) 0.038(6) 0.096(9) -0.014(6) -0.008(6) -0.004(4)
C143 0.055(8) 0.060(7) 0.131(11) -0.025(7) -0.014(7) 0.003(6)
C144 0.050(7) 0.089(10) 0.180(15) -0.065(10) 0.050(10) -0.026(7)
C145 0.090(11) 0.079(9) 0.114(11) -0.010(8) 0.002(8) -0.023(7)
C146 0.045(7) 0.055(7) 0.101(10) -0.027(6) 0.018(6) -0.011(5)
C147 0.083(7) 0.058(7) 0.076(8) 0.007(6) -0.014(6) 0.000(5)
C148 0.106(8) 0.078(8) 0.081(8) -0.017(7) 0.017(7) -0.028(7)
Al1 0.0503(15) 0.0457(17) 0.0607(19) -0.0110(14) -0.0050(13) -0.0113(13)
Al2 0.0466(14) 0.0400(16) 0.0542(18) -0.0074(13) -0.0061(12) -0.0077(12)
Li1 0.038(10) 0.059(14) 0.062(14) -0.027(11) -0.011(9) -0.004(9)
Li2 0.038(11) 0.053(14) 0.087(17) 0.021(12) -0.003(10) -0.010(10)
Li3 0.061(9) 0.058(10) 0.062(11) -0.028(8) -0.010(7) -0.027(8)
O1 0.048(3) 0.050(4) 0.050(4) -0.012(3) 0.002(3) -0.011(3)
O2 0.047(4) 0.040(3) 0.050(4) -0.003(3) -0.004(3) -0.009(3)
O12 0.039(3) 0.050(4) 0.056(4) -0.011(3) -0.001(2) -0.013(3)
O13 0.050(3) 0.039(3) 0.055(4) -0.010(3) 0.002(3) -0.003(3)
O23 0.044(3) 0.029(3) 0.047(3) 0.000(3) -0.001(2) -0.003(2)
O45 0.043(3) 0.046(4) 0.056(4) -0.010(3) 0.004(3) -0.013(3)
O46 0.044(3) 0.046(4) 0.064(4) -0.007(3) 0.012(3) -0.018(3)
O56 0.040(3) 0.049(4) 0.065(4) -0.005(3) 0.001(3) -0.012(3)
Ti1 0.0468(9) 0.0443(10) 0.0452(10) -0.0065(8) -0.0095(7) -0.0021(7)
Ti2 0.0484(9) 0.0387(10) 0.0497(11) -0.0098(8) -0.0044(7) -0.0065(7)
Ti3 0.0433(9) 0.0464(10) 0.0500(11) -0.0092(8) -0.0019(7) -0.0108(7)
Ti4 0.0486(9) 0.0479(11) 0.0605(12) -0.0053(9) -0.0016(8) -0.0149(8)
Ti5 0.0467(9) 0.0465(10) 0.0595(11) -0.0085(8) -0.0015(7) -0.0107(7)
Ti6 0.0441(9) 0.0478(11) 0.0647(12) -0.0054(9) 0.0015(8) -0.0085(8)

loop_
_atom_type_symbol
_atom_type_description
_atom_type_scat_dispersion_real
_atom_type_scat_dispersion_imag
_atom_type_scat_source
C C 0.0033 0.0016 'International Tables Vol C Tables 4.2.6.8 and 6.1.1.4'
H H 0 0 'International Tables Vol C Tables 4.2.6.8 and 6.1.1.4'
Al Al 0.0645 0.0514 'International Tables Vol C Tables 4.2.6.8 and 6.1.1.4'
Li Li -0.0003 0.0001 'International Tables Vol C Tables 4.2.6.8 and 6.1.1.4'
O O 0.0106 0.006 'International Tables Vol C Tables 4.2.6.8 and 6.1.1.4'
Ti Ti 0.2776 0.4457 'International Tables Vol C Tables 4.2.6.8 and 6.1.1.4'

loop_
_exptl_crystal_face_index_h
_exptl_crystal_face_index_k
_exptl_crystal_face_index_l
_exptl_crystal_face_perp_dist
-1 -4 -1 0.024
9 -1 -2 0.196
2 10 3 0.085
-9 5 4 0.149
0 0 1 0.072
0 0 -1 0.024

loop_
_geom_angle_atom_site_label_1
_geom_angle_atom_site_label_2
_geom_angle_atom_site_label_3
_geom_angle
_geom_angle_site_symmetry_1
_geom_angle_site_symmetry_3
Ti2 C1 Ti1 86.6(3) . .
Ti2 C1 Ti3 86.5(3) . .
Ti1 C1 Ti3 87.0(3) . .
Ti5 C2 Ti6 86.3(3) . .
Ti5 C2 Ti4 85.9(3) . .
Ti6 C2 Ti4 86.2(3) . .
C12 C11 C15 108 . .
C12 C11 C16 126 . .
C15 C11 C16 126 . .
C12 C11 Ti1 72.5(3) . .
C15 C11 Ti1 71.2(3) . .
C16 C11 Ti1 122.1(2) . .
C11 C12 C13 108 . .
C11 C12 C17 126 . .
C13 C12 C17 126 . .
C11 C12 Ti1 74.0(3) . .
C13 C12 Ti1 70.5(3) . .
C17 C12 Ti1 121.2(2) . .
C14 C13 C12 108 . .
C14 C13 C18 126 . .
C12 C13 C18 126 . .
C14 C13 Ti1 71.9(3) . .
C12 C13 Ti1 75.5(3) . .
C18 C13 Ti1 118.5(3) . .
C13 C14 C15 108 . .
C13 C14 C19 126 . .
C15 C14 C19 126 . .
C13 C14 Ti1 73.4(3) . .
C15 C14 Ti1 74.9(3) . .
C19 C14 Ti1 117.7(3) . .
C14 C15 C11 108 . .
C14 C15 C20 126 . .
C11 C15 C20 126 . .
C14 C15 Ti1 70.7(3) . .
C11 C15 Ti1 75.2(3) . .
C20 C15 Ti1 119.9(3) . .
C12' C11' C15' 108 . .
C12' C11' C16' 126 . .
C15' C11' C16' 126 . .
C12' C11' Ti1 74.3(2) . .
C15' C11' Ti1 68.6(2) . .
C16' C11' Ti1 122.7(2) . .
C13' C12' C11' 108 . .
C13' C12' C17' 126 . .
C11' C12' C17' 126 . .
C13' C12' Ti1 69.7(2) . .
C11' C12' Ti1 71.9(2) . .
C17' C12' Ti1 124.0(2) . .
C14' C13' C12' 108 . .
C14' C13' C18' 126 . .
C12' C13' C18' 126 . .
C14' C13' Ti1 69.0(2) . .
C12' C13' Ti1 76.2(2) . .
C18' C13' Ti1 120.6(2) . .
C13' C14' C15' 108 . .
C13' C14' C19' 126 . .
C15' C14' C19' 126 . .
C13' C14' Ti1 75.6(3) . .
C15' C14' Ti1 73.4(3) . .
C19' C14' Ti1 117.1(2) . .
C11' C15' C14' 108 . .
C11' C15' C20' 126 . .
C14' C15' C20' 126 . .
C11' C15' Ti1 76.7(3) . .
C14' C15' Ti1 70.8(2) . .
C20' C15' Ti1 118.4(2) . .
C22 C21 C25 108 . .
C22 C21 C26 126 . .
C25 C21 C26 126 . .
C22 C21 Ti2 75.2(3) . .
C25 C21 Ti2 70.0(3) . .
C26 C21 Ti2 120.5(3) . .
C23 C22 C21 108 . .
C23 C22 C27 126 . .
C21 C22 C27 126 . .
C23 C22 Ti2 72.2(3) . .
C21 C22 Ti2 70.4(3) . .
C27 C22 Ti2 123.1(3) . .
C22 C23 C24 108 . .
C22 C23 C28 126 . .
C24 C23 C28 126 . .
C22 C23 Ti2 73.8(3) . .
C24 C23 Ti2 69.7(3) . .
C28 C23 Ti2 122.2(3) . .
C23 C24 C25 108 . .
C23 C24 C29 126 . .
C25 C24 C29 126 . .
C23 C24 Ti2 75.6(3) . .
C25 C24 Ti2 71.2(3) . .
C29 C24 Ti2 119.1(3) . .
C24 C25 C21 108 . .
C24 C25 C30 126 . .
C21 C25 C30 126 . .
C24 C25 Ti2 73.2(3) . .
C21 C25 Ti2 74.7(3) . .
C30 C25 Ti2 118.0(3) . .
C22' C21' C25' 108 . .
C22' C21' C26' 126 . .
C25' C21' C26' 126 . .
C22' C21' Ti2 72.6(2) . .
C25' C21' Ti2 70.8(2) . .
C26' C21' Ti2 122.2(2) . .
C23' C22' C21' 108 . .
C23' C22' C27' 126 . .
C21' C22' C27' 126 . .
C23' C22' Ti2 70.6(2) . .
C21' C22' Ti2 73.2(2) . .
C27' C22' Ti2 121.9(2) . .
C24' C23' C22' 108 . .
C24' C23' C28' 126 . .
C22' C23' C28' 126 . .
C24' C23' Ti2 71.3(2) . .
C22' C23' Ti2 74.8(2) . .
C28' C23' Ti2 119.7(2) . .
C23' C24' C25' 108 . .
C23' C24' C29' 126 . .
C25' C24' C29' 126 . .
C23' C24' Ti2 73.4(2) . .
C25' C24' Ti2 73.9(2) . .
C29' C24' Ti2 118.6(2) . .
C24' C25' C21' 108 . .
C24' C25' C30' 126 . .
C21' C25' C30' 126 . .
C24' C25' Ti2 70.9(2) . .
C21' C25' Ti2 74.7(2) . .
C30' C25' Ti2 120.2(2) . .
C35 C31 C32 108 . .
C35 C31 C36 126 . .
C32 C31 C36 126 . .
C35 C31 Ti3 74.4(3) . .
C32 C31 Ti3 71.3(3) . .
C36 C31 Ti3 120.0(3) . .
C31 C32 C33 108 . .
C31 C32 C37 126 . .
C33 C32 C37 126 . .
C31 C32 Ti3 73.9(3) . .
C33 C32 Ti3 73.3(3) . .
C37 C32 Ti3 118.6(3) . .
C34 C33 C32 108 . .
C34 C33 C38 126 . .
C32 C33 C38 126 . .
C34 C33 Ti3 74.6(3) . .
C32 C33 Ti3 71.8(3) . .
C38 C33 Ti3 119.4(3) . .
C33 C34 C35 108 . .
C33 C34 C39 126 . .
C35 C34 C39 126 . .
C33 C34 Ti3 71.1(3) . .
C35 C34 Ti3 73.4(3) . .
C39 C34 Ti3 121.3(3) . .
C31 C35 C34 108 . .
C31 C35 C40 126 . .
C34 C35 C40 126 . .
C31 C35 Ti3 71.4(3) . .
C34 C35 Ti3 72.7(3) . .
C40 C35 Ti3 121.7(3) . .
C32' C31' C35' 108 . .
C32' C31' C36' 126 . .
C35' C31' C36' 126 . .
C32' C31' Ti3 69.2(2) . .
C35' C31' Ti3 75.8(2) . .
C36' C31' Ti3 120.7(2) . .
C31' C32' C33' 108 . .
C31' C32' C37' 126 . .
C33' C32' C37' 126 . .
C31' C32' Ti3 75.7(2) . .
C33' C32' Ti3 73.0(2) . .
C37' C32' Ti3 117.3(2) . .
C32' C33' C34' 108 . .
C32' C33' C38' 126 . .
C34' C33' C38' 126 . .
C32' C33' Ti3 71.4(2) . .
C34' C33' Ti3 76.4(2) . .
C38' C33' Ti3 118.1(2) . .
C35' C34' C33' 108 . .
C35' C34' C39' 126 . .
C33' C34' C39' 126 . .
C35' C34' Ti3 74.6(2) . .
C33' C34' Ti3 69.0(2) . .
C39' C34' Ti3 122.1(2) . .
C34' C35' C31' 108 . .
C34' C35' C40' 126 . .
C31' C35' C40' 126 . .
C34' C35' Ti3 71.7(2) . .
C31' C35' Ti3 70.3(2) . .
C40' C35' Ti3 123.6(2) . .
C42 C41 C45 108 . .
C42 C41 C46 126 . .
C45 C41 C46 126 . .
C42 C41 Ti4 72.6(3) . .
C45 C41 Ti4 71.8(3) . .
C46 C41 Ti4 121.3(2) . .
C41 C42 C43 108 . .
C41 C42 C47 126 . .
C43 C42 C47 126 . .
C41 C42 Ti4 73.9(3) . .
C43 C42 Ti4 71.2(3) . .
C47 C42 Ti4 120.7(3) . .
C44 C43 C42 108 . .
C44 C43 C48 126 . .
C42 C43 C48 126 . .
C44 C43 Ti4 72.3(3) . .
C42 C43 Ti4 74.8(3) . .
C48 C43 Ti4 118.8(3) . .
C43 C44 C45 108 . .
C43 C44 C49 126 . .
C45 C44 C49 126 . .
C43 C44 Ti4 73.2(3) . .
C45 C44 Ti4 74.4(3) . .
C49 C44 Ti4 118.3(3) . .
C44 C45 C41 108 . .
C44 C45 C50 126 . .
C41 C45 C50 126 . .
C44 C45 Ti4 71.4(3) . .
C41 C45 Ti4 74.5(3) . .
C50 C45 Ti4 119.9(3) . .
C42' C41' C45' 108 . .
C42' C41' C46' 126 . .
C45' C41' C46' 126 . .
C42' C41' Ti4 68.0(2) . .
C45' C41' Ti4 75.3(2) . .
C46' C41' Ti4 122.3(2) . .
C41' C42' C43' 108 . .
C41' C42' C47' 126 . .
C43' C42' C47' 126 . .
C41' C42' Ti4 77.2(2) . .
C43' C42' Ti4 71.4(2) . .
C47' C42' Ti4 117.4(2) . .
C44' C43' C42' 108 . .
C44' C43' C48' 126 . .
C42' C43' C48' 126 . .
C44' C43' Ti4 76.7(2) . .
C42' C43' Ti4 72.6(3) . .
C48' C43' Ti4 116.8(2) . .
C45' C44' C43' 108 . .
C45' C44' C49' 126 . .
C43' C44' C49' 126 . .
C45' C44' Ti4 76.2(2) . .
C43' C44' Ti4 68.1(2) . .
C49' C44' Ti4 121.3(2) . .
C44' C45' C41' 108 . .
C44' C45' C50' 126 . .
C41' C45' C50' 126 . .
C44' C45' Ti4 70.0(2) . .
C41' C45' Ti4 71.0(2) . .
C50' C45' Ti4 124.6(2) . .
C52 C51 C55 108 . .
C52 C51 C56 126 . .
C55 C51 C56 126 . .
C52 C51 Ti5 71.6(3) . .
C55 C51 Ti5 72.9(3) . .
C56 C51 Ti5 121.2(3) . .
C51 C52 C53 108 . .
C51 C52 C57 126 . .
C53 C52 C57 126 . .
C51 C52 Ti5 71.8(3) . .
C53 C52 Ti5 72.8(3) . .
C57 C52 Ti5 121.1(3) . .
C54 C53 C52 108 . .
C54 C53 C58 126 . .
C52 C53 C58 126 . .
C54 C53 Ti5 72.7(3) . .
C52 C53 Ti5 70.8(3) . .
C58 C53 Ti5 122.1(2) . .
C53 C54 C55 108 . .
C53 C54 C59 126 . .
C55 C54 C59 126 . .
C53 C54 Ti5 71.3(3) . .
C55 C54 Ti5 71.5(3) . .
C59 C54 Ti5 122.9(2) . .
C54 C55 C51 108 . .
C54 C55 C60 126 . .
C51 C55 C60 126 . .
C54 C55 Ti5 72.5(3) . .
C51 C55 Ti5 70.8(3) . .
C60 C55 Ti5 122.3(3) . .
C52' C51' C55' 108 . .
C52' C51' C56' 126 . .
C55' C51' C56' 126 . .
C52' C51' Ti5 74.0(2) . .
C55' C51' Ti5 75.2(2) . .
C56' C51' Ti5 116.9(2) . .
C51' C52' C53' 108 . .
C51' C52' C57' 126 . .
C53' C52' C57' 126 . .
C51' C52' Ti5 72.0(2) . .
C53' C52' Ti5 76.0(2) . .
C57' C52' Ti5 117.9(2) . .
C54' C53' C52' 108 . .
C54' C53' C58' 126 . .
C52' C53' C58' 126 . .
C54' C53' Ti5 74.3(2) . .
C52' C53' Ti5 70.7(2) . .
C58' C53' Ti5 120.8(2) . .
C55' C54' C53' 108 . .
C55' C54' C59' 126 . .
C53' C54' C59' 126 . .
C55' C54' Ti5 71.3(2) . .
C53' C54' Ti5 73.0(2) . .
C59' C54' Ti5 121.5(2) . .
C54' C55' C51' 108 . .
C54' C55' C60' 126 . .
C51' C55' C60' 126 . .
C54' C55' Ti5 75.7(2) . .
C51' C55' Ti5 71.1(2) . .
C60' C55' Ti5 119.1(2) . .
C62 C61 C65 108 . .
C62 C61 C66 126 . .
C65 C61 C66 126 . .
C62 C61 Ti6 69.1(3) . .
C65 C61 Ti6 70.6(3) . .
C66 C61 Ti6 125.9(2) . .
C63 C62 C61 108 . .
C63 C62 C67 126 . .
C61 C62 C67 126 . .
C63 C62 Ti6 66.6(3) . .
C61 C62 Ti6 77.6(3) . .
C67 C62 Ti6 121.3(3) . .
C64 C63 C62 108 . .
C64 C63 C68 126 . .
C62 C63 C68 126 . .
C64 C63 Ti6 72.7(3) . .
C62 C63 Ti6 78.3(3) . .
C68 C63 Ti6 115.2(3) . .
C65 C64 C63 108 . .
C65 C64 C69 126 . .
C63 C64 C69 126 . .
C65 C64 Ti6 79.0(3) . .
C63 C64 Ti6 71.0(3) . .
C69 C64 Ti6 116.1(3) . .
C64 C65 C61 108 . .
C64 C65 C70 126 . .
C61 C65 C70 126 . .
C64 C65 Ti6 66.4(3) . .
C61 C65 Ti6 76.4(3) . .
C70 C65 Ti6 122.7(2) . .
C62' C61' C65' 108 . .
C62' C61' C66' 126 . .
C65' C61' C66' 126 . .
C62' C61' Ti6 69.2(2) . .
C65' C61' Ti6 75.4(2) . .
C66' C61' Ti6 121.1(2) . .
C63' C62' C61' 108 . .
C63' C62' C67' 126 . .
C61' C62' C67' 126 . .
C63' C62' Ti6 72.3(2) . .
C61' C62' Ti6 76.4(2) . .
C67' C62' Ti6 117.3(2) . .
C62' C63' C64' 108 . .
C62' C63' C68' 126 . .
C64' C63' C68' 126 . .
C62' C63' Ti6 72.5(2) . .
C64' C63' Ti6 76.3(2) . .
C68' C63' Ti6 117.3(2) . .
C65' C64' C63' 108 . .
C65' C64' C69' 126 . .
C63' C64' C69' 126 . .
C65' C64' Ti6 75.5(2) . .
C63' C64' Ti6 69.2(2) . .
C69' C64' Ti6 121.02(19) . .
C64' C65' C61' 108 . .
C64' C65' C70' 126 . .
C61' C65' C70' 126 . .
C64' C65' Ti6 71.1(2) . .
C61' C65' Ti6 71.2(2) . .
C70' C65' Ti6 123.38(19) . .
C72 C71 C76 113.7(9) . .
C72 C71 Al1 125.5(9) . .
C76 C71 Al1 120.3(8) . .
C71 C72 C73 124.4(11) . .
C74 C73 C72 118.6(12) . .
C73 C74 C75 121.9(12) . .
C74 C75 C76 117.0(12) . .
C71 C76 C75 124.2(11) . .
C82 C81 C86 113.1(8) . .
C82 C81 Al1 124.6(8) . .
C86 C81 Al1 122.1(7) . .
C83 C82 C81 124.5(10) . .
C84 C83 C82 119.7(10) . .
C85 C84 C83 119.1(10) . .
C84 C85 C86 120.9(11) . .
C81 C86 C85 122.6(9) . .
C96 C91 C92 115.2(9) . .
C96 C91 Al1 123.5(7) . .
C92 C91 Al1 121.3(7) . .
C96 C91 Li3 88.8(7) . .
C92 C91 Li3 105.9(7) . .
Al1 C91 Li3 77.7(4) . .
C93 C92 C91 120.4(9) . .
C92 C93 C94 123.2(10) . .
C95 C94 C93 116.9(11) . .
C94 C95 C96 120.7(11) . .
C95 C96 C91 123.7(9) . .
C106 C101 O1 118.2(8) . .
C106 C101 C102 121.2(9) . .
O1 C101 C102 120.5(9) . .
C101 C102 C103 119.8(10) . .
C101 C102 C107 120.8(10) . .
C103 C102 C107 119.4(11) . .
C104 C103 C102 118.2(11) . .
C103 C104 C105 123.0(11) . .
C104 C105 C106 118.6(11) . .
C101 C106 C105 119.2(10) . .
C101 C106 C108 122.4(9) . .
C105 C106 C108 118.4(10) . .
C112 C111 C116 113.6(8) . .
C112 C111 Al2 121.1(7) . .
C116 C111 Al2 125.2(7) . .
C111 C112 C113 123.9(9) . .
C114 C113 C112 119.6(10) . .
C113 C114 C115 119.3(9) . .
C114 C115 C116 119.5(9) . .
C111 C116 C115 123.9(9) . .
C126 C121 C122 113.9(8) . .
C126 C121 Al2 121.7(8) . .
C122 C121 Al2 124.4(7) . .
C123 C122 C121 122.6(9) . .
C124 C123 C122 120.3(10) . .
C125 C124 C123 119.1(10) . .
C124 C125 C126 120.1(10) . .
C121 C126 C125 123.9(10) . .
C136 C131 C132 114.0(8) . .
C136 C131 Al2 121.9(6) . .
C132 C131 Al2 123.9(7) . .
C133 C132 C131 122.1(8) . .
C132 C133 C134 120.5(8) . .
C135 C134 C133 119.6(9) . .
C134 C135 C136 118.8(9) . .
C131 C136 C135 124.7(8) . .
C142 C141 C146 122.5(8) . .
C142 C141 O2 120.6(8) . .
C146 C141 O2 116.9(8) . .
C141 C142 C143 117.9(10) . .
C141 C142 C147 120.2(8) . .
C143 C142 C147 121.9(10) . .
C144 C143 C142 119.6(11) . .
C145 C144 C143 120.2(11) . .
C146 C145 C144 122.5(12) . .
C145 C146 C141 117.1(10) . .
C145 C146 C148 120.3(11) . .
C141 C146 C148 122.7(8) . .
O1 Al1 C71 111.3(3) . .
O1 Al1 C81 111.9(3) . .
C71 Al1 C81 107.6(4) . .
O1 Al1 C91 97.8(3) . .
C71 Al1 C91 117.7(4) . .
C81 Al1 C91 110.4(4) . .
O1 Al1 Li3 38.6(3) . .
C71 Al1 Li3 135.4(4) . .
C81 Al1 Li3 114.3(4) . .
C91 Al1 Li3 60.4(4) . .
O2 Al2 C131 110.3(3) . .
O2 Al2 C121 113.5(3) . .
C131 Al2 C121 107.5(4) . .
O2 Al2 C111 99.8(3) . .
C131 Al2 C111 112.1(4) . .
C121 Al2 C111 113.7(4) . .
O2 Al2 Li3 34.7(3) . .
C131 Al2 Li3 127.4(4) . .
C121 Al2 Li3 121.7(4) . .
C111 Al2 Li3 65.5(3) . .
O23 Li1 O23 180.0(2) 2_666 .
O23 Li1 O13 77.65(18) 2_666 2_666
O23 Li1 O13 102.35(17) . 2_666
O23 Li1 O13 102.35(18) 2_666 .
O23 Li1 O13 77.65(18) . .
O13 Li1 O13 180.0000(10) 2_666 .
O23 Li1 O12 103.03(17) 2_666 .
O23 Li1 O12 76.97(17) . .
O13 Li1 O12 104.12(19) 2_666 .
O13 Li1 O12 75.88(19) . .
O23 Li1 O12 76.97(17) 2_666 2_666
O23 Li1 O12 103.03(17) . 2_666
O13 Li1 O12 75.88(19) 2_666 2_666
O13 Li1 O12 104.12(19) . 2_666
O12 Li1 O12 180.00(19) . 2_666
O23 Li1 Ti3 39.13(13) 2_666 2_666
O23 Li1 Ti3 140.87(13) . 2_666
O13 Li1 Ti3 39.62(12) 2_666 2_666
O13 Li1 Ti3 140.38(12) . 2_666
O12 Li1 Ti3 100.38(13) . 2_666
O12 Li1 Ti3 79.62(13) 2_666 2_666
O23 Li1 Ti3 140.87(13) 2_666 .
O23 Li1 Ti3 39.13(13) . .
O13 Li1 Ti3 140.38(12) 2_666 .
O13 Li1 Ti3 39.62(12) . .
O12 Li1 Ti3 79.62(13) . .
O12 Li1 Ti3 100.38(13) 2_666 .
Ti3 Li1 Ti3 180 2_666 .
O23 Li1 Ti2 140.80(13) 2_666 .
O23 Li1 Ti2 39.20(13) . .
O13 Li1 Ti2 100.59(14) 2_666 .
O13 Li1 Ti2 79.41(14) . .
O12 Li1 Ti2 38.67(12) . .
O12 Li1 Ti2 141.33(12) 2_666 .
Ti3 Li1 Ti2 122.27(5) 2_666 .
Ti3 Li1 Ti2 57.73(5) . .
O23 Li1 Ti2 39.20(13) 2_666 2_666
O23 Li1 Ti2 140.80(13) . 2_666
O13 Li1 Ti2 79.41(14) 2_666 2_666
O13 Li1 Ti2 100.59(14) . 2_666
O12 Li1 Ti2 141.33(12) . 2_666
O12 Li1 Ti2 38.67(12) 2_666 2_666
Ti3 Li1 Ti2 57.73(5) 2_666 2_666
Ti3 Li1 Ti2 122.27(5) . 2_666
Ti2 Li1 Ti2 180.00(4) . 2_666
O23 Li1 Ti1 100.14(13) 2_666 .
O23 Li1 Ti1 79.86(13) . .
O13 Li1 Ti1 141.53(13) 2_666 .
O13 Li1 Ti1 38.47(13) . .
O12 Li1 Ti1 38.22(14) . .
O12 Li1 Ti1 141.78(14) 2_666 .
Ti3 Li1 Ti1 122.08(5) 2_666 .
Ti3 Li1 Ti1 57.92(5) . .
Ti2 Li1 Ti1 57.07(5) . .
Ti2 Li1 Ti1 122.93(5) 2_666 .
O23 Li1 Ti1 79.86(13) 2_666 2_666
O23 Li1 Ti1 100.14(13) . 2_666
O13 Li1 Ti1 38.47(13) 2_666 2_666
O13 Li1 Ti1 141.53(13) . 2_666
O12 Li1 Ti1 141.78(14) . 2_666
O12 Li1 Ti1 38.22(14) 2_666 2_666
Ti3 Li1 Ti1 57.92(5) 2_666 2_666
Ti3 Li1 Ti1 122.08(5) . 2_666
Ti2 Li1 Ti1 122.93(5) . 2_666
Ti2 Li1 Ti1 57.07(5) 2_666 2_666
Ti1 Li1 Ti1 180.0000(10) . 2_666
O45 Li2 O45 180.0(3) . 2_665
O45 Li2 O56 102.86(18) . 2_665
O45 Li2 O56 77.14(18) 2_665 2_665
O45 Li2 O56 77.14(18) . .
O45 Li2 O56 102.86(18) 2_665 .
O56 Li2 O56 180.00(19) 2_665 .
O45 Li2 O46 76.62(18) . .
O45 Li2 O46 103.38(18) 2_665 .
O56 Li2 O46 104.86(19) 2_665 .
O56 Li2 O46 75.14(19) . .
O45 Li2 O46 103.38(18) . 2_665
O45 Li2 O46 76.62(18) 2_665 2_665
O56 Li2 O46 75.14(19) 2_665 2_665
O56 Li2 O46 104.86(19) . 2_665
O46 Li2 O46 180.0(3) . 2_665
O45 Li2 Ti5 140.77(13) . 2_665
O45 Li2 Ti5 39.23(13) 2_665 2_665
O56 Li2 Ti5 38.96(13) 2_665 2_665
O56 Li2 Ti5 141.04(13) . 2_665
O46 Li2 Ti5 101.24(15) . 2_665
O46 Li2 Ti5 78.76(15) 2_665 2_665
O45 Li2 Ti5 39.23(13) . .
O45 Li2 Ti5 140.77(13) 2_665 .
O56 Li2 Ti5 141.04(13) 2_665 .
O56 Li2 Ti5 38.96(13) . .
O46 Li2 Ti5 78.76(15) . .
O46 Li2 Ti5 101.24(15) 2_665 .
Ti5 Li2 Ti5 180.00(7) 2_665 .
O45 Li2 Ti4 38.85(13) . .
O45 Li2 Ti4 141.15(13) 2_665 .
O56 Li2 Ti4 101.13(14) 2_665 .
O56 Li2 Ti4 78.87(14) . .
O46 Li2 Ti4 38.74(13) . .
O46 Li2 Ti4 141.26(13) 2_665 .
Ti5 Li2 Ti4 122.68(6) 2_665 .
Ti5 Li2 Ti4 57.32(6) . .
O45 Li2 Ti4 141.15(13) . 2_665
O45 Li2 Ti4 38.85(13) 2_665 2_665
O56 Li2 Ti4 78.87(14) 2_665 2_665
O56 Li2 Ti4 101.13(14) . 2_665
O46 Li2 Ti4 141.26(13) . 2_665
O46 Li2 Ti4 38.74(13) 2_665 2_665
Ti5 Li2 Ti4 57.32(6) 2_665 2_665
Ti5 Li2 Ti4 122.68(6) . 2_665
Ti4 Li2 Ti4 180.00(6) . 2_665
O45 Li2 Ti6 100.52(13) . 2_665
O45 Li2 Ti6 79.48(13) 2_665 2_665
O56 Li2 Ti6 38.03(14) 2_665 2_665
O56 Li2 Ti6 141.97(14) . 2_665
O46 Li2 Ti6 142.05(13) . 2_665
O46 Li2 Ti6 37.95(13) 2_665 2_665
Ti5 Li2 Ti6 57.15(6) 2_665 2_665
Ti5 Li2 Ti6 122.85(6) . 2_665
Ti4 Li2 Ti6 122.94(5) . 2_665
Ti4 Li2 Ti6 57.06(5) 2_665 2_665
O45 Li2 Ti6 79.48(13) . .
O45 Li2 Ti6 100.52(13) 2_665 .
O56 Li2 Ti6 141.97(14) 2_665 .
O56 Li2 Ti6 38.03(14) . .
O46 Li2 Ti6 37.95(13) . .
O46 Li2 Ti6 142.05(13) 2_665 .
Ti5 Li2 Ti6 122.85(6) 2_665 .
Ti5 Li2 Ti6 57.15(6) . .
Ti4 Li2 Ti6 57.06(5) . .
Ti4 Li2 Ti6 122.94(5) 2_665 .
Ti6 Li2 Ti6 180.00(6) 2_665 .
O2 Li3 O1 133.7(8) . .
O2 Li3 C91 136.0(8) . .
O1 Li3 C91 77.9(5) . .
O2 Li3 Al1 161.1(7) . .
O1 Li3 Al1 36.9(3) . .
C91 Li3 Al1 41.9(3) . .
O2 Li3 Al2 34.0(3) . .
O1 Li3 Al2 152.0(8) . .
C91 Li3 Al2 129.0(6) . .
Al1 Li3 Al2 164.1(5) . .
C101 O1 Al1 124.0(5) . .
C101 O1 Li3 128.9(6) . .
Al1 O1 Li3 104.5(5) . .
C141 O2 Al2 125.2(5) . .
C141 O2 Li3 122.1(6) . .
Al2 O2 Li3 111.3(5) . .
Ti1 O12 Ti2 100.4(2) . .
Ti1 O12 Li1 91.2(2) . .
Ti2 O12 Li1 90.07(19) . .
Ti1 O13 Ti3 100.4(2) . .
Ti1 O13 Li1 93.4(2) . .
Ti3 O13 Li1 90.9(2) . .
Ti3 O23 Ti2 99.6(2) . .
Ti3 O23 Li1 91.45(19) . .
Ti2 O23 Li1 92.00(18) . .
Ti5 O45 Ti4 99.1(2) . .
Ti5 O45 Li2 91.3(2) . .
Ti4 O45 Li2 92.2(2) . .
Ti6 O46 Ti4 100.6(3) . .
Ti6 O46 Li2 92.7(2) . .
Ti4 O46 Li2 91.4(2) . .
Ti6 O56 Ti5 100.3(3) . .
Ti6 O56 Li2 93.1(2) . .
Ti5 O56 Li2 91.0(2) . .
O12 Ti1 O13 97.6(2) . .
O12 Ti1 C1 86.0(3) . .
O13 Ti1 C1 86.3(3) . .
O12 Ti1 C14' 116.2(2) . .
O13 Ti1 C14' 108.3(2) . .
C1 Ti1 C14' 150.5(3) . .
O12 Ti1 C15' 96.8(2) . .
O13 Ti1 C15' 143.5(2) . .
C1 Ti1 C15' 128.1(3) . .
C14' Ti1 C15' 35.86(11) . .
O12 Ti1 C14 107.1(2) . .
O13 Ti1 C14 117.9(3) . .
C1 Ti1 C14 149.6(3) . .
C14' Ti1 C14 11.5(3) . .
C15' Ti1 C14 25.7(3) . .
O12 Ti1 C13' 151.5(2) . .
O13 Ti1 C13' 96.2(2) . .
C1 Ti1 C13' 119.8(3) . .
C14' Ti1 C13' 35.39(11) . .
C15' Ti1 C13' 58.56(16) . .
C14 Ti1 C13' 44.5(2) . .
O12 Ti1 C13 141.1(2) . .
O13 Ti1 C13 98.5(2) . .
C1 Ti1 C13 130.2(3) . .
C14' Ti1 C13 24.9(2) . .
C15' Ti1 C13 51.9(3) . .
C14 Ti1 C13 34.70(11) . .
C13' Ti1 C13 10.7(2) . .
O12 Ti1 C15 95.9(2) . .
O13 Ti1 C15 152.2(3) . .
C1 Ti1 C15 118.9(3) . .
C14' Ti1 C15 43.9(3) . .
C15' Ti1 C15 9.2(3) . .
C14 Ti1 C15 34.43(11) . .
C13' Ti1 C15 62.1(3) . .
C13 Ti1 C15 57.00(17) . .
O12 Ti1 C11' 111.7(2) . .
O13 Ti1 C11' 150.7(3) . .
C1 Ti1 C11' 96.5(3) . .
C14' Ti1 C11' 58.23(16) . .
C15' Ti1 C11' 34.70(11) . .
C14 Ti1 C11' 53.3(2) . .
C13' Ti1 C11' 57.16(16) . .
C13 Ti1 C11' 57.8(3) . .
C15 Ti1 C11' 27.5(3) . .
O12 Ti1 C12 150.3(3) . .
O13 Ti1 C12 112.0(3) . .
C1 Ti1 C12 98.4(3) . .
C14' Ti1 C12 52.5(2) . .
C15' Ti1 C12 57.5(2) . .
C14 Ti1 C12 56.82(18) . .
C13' Ti1 C12 26.5(3) . .
C13 Ti1 C12 34.04(12) . .
C15 Ti1 C12 56.17(18) . .
C11' Ti1 C12 38.7(3) . .
O12 Ti1 C12' 145.2(2) . .
O13 Ti1 C12' 117.1(3) . .
C1 Ti1 C12' 92.8(3) . .
C14' Ti1 C12' 57.77(16) . .
C15' Ti1 C12' 57.37(16) . .
C14 Ti1 C12' 60.6(2) . .
C13' Ti1 C12' 34.12(11) . .
C13 Ti1 C12' 41.2(3) . .
C15 Ti1 C12' 54.6(3) . .
C11' Ti1 C12' 33.79(11) . .
C12 Ti1 C12' 7.7(3) . .
O12 Ti2 O23 98.7(2) . .
O12 Ti2 C1 86.3(3) . .
O23 Ti2 C1 86.6(3) . .
O12 Ti2 C25 152.6(3) . .
O23 Ti2 C25 96.9(2) . .
C1 Ti2 C25 117.0(3) . .
O12 Ti2 C24' 107.2(2) . .
O23 Ti2 C24' 118.0(2) . .
C1 Ti2 C24' 148.4(3) . .
C25 Ti2 C24' 45.4(2) . .
O12 Ti2 C24 117.5(3) . .
O23 Ti2 C24 108.0(2) . .
C1 Ti2 C24 148.5(3) . .
C25 Ti2 C24 35.58(13) . .
C24' Ti2 C24 12.4(2) . .
O12 Ti2 C23' 100.0(2) . .
O23 Ti2 C23' 151.6(2) . .
C1 Ti2 C23' 115.6(3) . .
C25 Ti2 C23' 58.2(2) . .
C24' Ti2 C23' 35.24(11) . .
C24 Ti2 C23' 44.0(2) . .
O12 Ti2 C21 141.1(3) . .
O23 Ti2 C21 119.7(3) . .
C1 Ti2 C21 90.1(3) . .
C25 Ti2 C21 35.29(14) . .
C24' Ti2 C21 61.3(2) . .
C24 Ti2 C21 58.42(19) . .
C23' Ti2 C21 47.9(2) . .
O12 Ti2 C25' 140.0(2) . .
O23 Ti2 C25' 94.1(2) . .
C1 Ti2 C25' 132.3(3) . .
C25 Ti2 C25' 15.6(2) . .
C24' Ti2 C25' 35.14(11) . .
C24 Ti2 C25' 23.4(2) . .
C23' Ti2 C25' 58.14(15) . .
C21 Ti2 C25' 48.9(2) . .
O12 Ti2 C22' 124.2(2) . .
O23 Ti2 C22' 136.7(2) . .
C1 Ti2 C22' 90.8(3) . .
C25 Ti2 C22' 47.0(2) . .
C24' Ti2 C22' 57.90(15) . .
C24 Ti2 C22' 59.2(2) . .
C23' Ti2 C22' 34.60(10) . .
C21 Ti2 C22' 17.0(2) . .
C25' Ti2 C22' 57.41(14) . .
O12 Ti2 C23 96.5(2) . .
O23 Ti2 C23 141.7(3) . .
C1 Ti2 C23 129.4(3) . .
C25 Ti2 C23 58.17(19) . .
C24' Ti2 C23 23.8(2) . .
C24 Ti2 C23 34.75(12) . .
C23' Ti2 C23 14.1(2) . .
C21 Ti2 C23 57.40(19) . .
C25' Ti2 C23 53.6(2) . .
C22' Ti2 C23 46.7(2) . .
O12 Ti2 C21' 157.0(2) . .
O23 Ti2 C21' 103.8(2) . .
C1 Ti2 C21' 99.2(3) . .
C25 Ti2 C21' 19.1(2) . .
C24' Ti2 C21' 57.80(15) . .
C24 Ti2 C21' 50.8(2) . .
C23' Ti2 C21' 57.46(14) . .
C21 Ti2 C21' 18.6(2) . .
C25' Ti2 C21' 34.47(9) . .
C22' Ti2 C21' 34.17(9) . .
C23 Ti2 C21' 62.7(2) . .
O23 Ti3 O13 97.4(2) . .
O23 Ti3 C1 86.6(3) . .
O13 Ti3 C1 85.8(3) . .
O23 Ti3 C32' 116.4(2) . .
O13 Ti3 C32' 108.5(2) . .
C1 Ti3 C32' 149.9(3) . .
O23 Ti3 C33' 151.8(2) . .
O13 Ti3 C33' 97.2(2) . .
C1 Ti3 C33' 118.5(3) . .
C32' Ti3 C33' 35.58(11) . .
O23 Ti3 C32 109.1(3) . .
O13 Ti3 C32 114.0(3) . .
C1 Ti3 C32 151.9(3) . .
C32' Ti3 C32 8.0(3) . .
C33' Ti3 C32 42.7(2) . .
O23 Ti3 C33 142.7(3) . .
O13 Ti3 C33 93.9(3) . .
C1 Ti3 C33 129.8(3) . .
C32' Ti3 C33 27.0(3) . .
C33' Ti3 C33 11.9(3) . .
C32 Ti3 C33 34.86(13) . .
O23 Ti3 C31 99.0(3) . .
O13 Ti3 C31 148.4(3) . .
C1 Ti3 C31 121.9(3) . .
C32' Ti3 C31 39.9(3) . .
C33' Ti3 C31 57.8(2) . .
C32 Ti3 C31 34.74(13) . .
C33 Ti3 C31 57.53(19) . .
O23 Ti3 C31' 96.7(2) . .
O13 Ti3 C31' 142.7(2) . .
C1 Ti3 C31' 129.4(3) . .
C32' Ti3 C31' 35.03(10) . .
C33' Ti3 C31' 58.09(15) . .
C32 Ti3 C31' 28.9(3) . .
C33 Ti3 C31' 55.9(2) . .
C31 Ti3 C31' 7.9(3) . .
O23 Ti3 C34 154.4(3) . .
O13 Ti3 C34 108.0(3) . .
C1 Ti3 C34 98.6(3) . .
C32' Ti3 C34 52.3(3) . .
C33' Ti3 C34 22.7(3) . .
C32 Ti3 C34 57.36(19) . .
C33 Ti3 C34 34.36(13) . .
C31 Ti3 C34 56.93(19) . .
C31' Ti3 C34 60.7(2) . .
O23 Ti3 C34' 143.0(2) . .
O13 Ti3 C34' 119.4(2) . .
C1 Ti3 C34' 92.0(3) . .
C32' Ti3 C34' 57.89(15) . .
C33' Ti3 C34' 34.61(10) . .
C32 Ti3 C34' 61.2(2) . .
C33 Ti3 C34' 45.4(3) . .
C31 Ti3 C34' 51.4(2) . .
C31' Ti3 C34' 56.84(14) . .
C34 Ti3 C34' 13.4(3) . .
O23 Ti3 C35 120.9(3) . .
O13 Ti3 C35 141.7(3) . .
C1 Ti3 C35 94.7(3) . .
C32' Ti3 C35 57.5(3) . .
C33' Ti3 C35 49.3(3) . .
C32 Ti3 C35 57.24(18) . .
C33 Ti3 C35 57.00(19) . .
C31 Ti3 C35 34.19(12) . .
C31' Ti3 C35 41.4(2) . .
C34 Ti3 C35 33.98(13) . .
C34' Ti3 C35 22.4(2) . .
O46 Ti4 O45 97.4(2) . .
O46 Ti4 C2 86.0(3) . .
O45 Ti4 C2 86.9(3) . .
O46 Ti4 C43' 116.8(3) . .
O45 Ti4 C43' 108.6(2) . .
C2 Ti4 C43' 149.3(3) . .
O46 Ti4 C42' 96.6(2) . .
O45 Ti4 C42' 143.9(2) . .
C2 Ti4 C42' 127.1(3) . .
C43' Ti4 C42' 36.06(12) . .
O46 Ti4 C44 137.5(3) . .
O45 Ti4 C44 99.7(2) . .
C2 Ti4 C44 133.4(3) . .
C43' Ti4 C44 20.8(2) . .
C42' Ti4 C44 49.9(2) . .
O46 Ti4 C44' 151.8(2) . .
O45 Ti4 C44' 97.1(2) . .
C2 Ti4 C44' 118.8(3) . .
C43' Ti4 C44' 35.21(10) . .
C42' Ti4 C44' 58.51(16) . .
C44 Ti4 C44' 14.9(2) . .
O46 Ti4 C43 103.9(3) . .
O45 Ti4 C43 118.8(2) . .
C2 Ti4 C43 150.1(3) . .
C43' Ti4 C43 14.4(2) . .
C42' Ti4 C43 25.1(2) . .
C44 Ti4 C43 34.41(11) . .
C44' Ti4 C43 47.9(2) . .
O46 Ti4 C41' 111.2(2) . .
O45 Ti4 C41' 151.3(2) . .
C2 Ti4 C41' 95.3(3) . .
C43' Ti4 C41' 58.35(17) . .
C42' Ti4 C41' 34.88(12) . .
C44 Ti4 C41' 58.7(2) . .
C44' Ti4 C41' 56.96(15) . .
C43 Ti4 C41' 54.8(2) . .
O46 Ti4 C45 148.9(3) . .
O45 Ti4 C45 113.1(2) . .
C2 Ti4 C45 101.0(3) . .
C43' Ti4 C45 48.8(2) . .
C42' Ti4 C45 55.0(2) . .
C44 Ti4 C45 34.20(12) . .
C44' Ti4 C45 23.6(2) . .
C43 Ti4 C45 56.69(17) . .
C41' Ti4 C45 38.4(2) . .
O46 Ti4 C42 93.9(3) . .
O45 Ti4 C42 152.8(2) . .
C2 Ti4 C42 118.7(3) . .
C43' Ti4 C42 44.5(2) . .
C42' Ti4 C42 8.8(2) . .
C44 Ti4 C42 56.59(17) . .
C44' Ti4 C42 63.5(2) . .
C43 Ti4 C42 33.98(12) . .
C41' Ti4 C42 29.3(3) . .
C45 Ti4 C42 56.11(18) . .
O46 Ti4 C41 116.4(3) . .
O45 Ti4 C41 146.2(3) . .
C2 Ti4 C41 94.0(3) . .
C43' Ti4 C41 58.2(2) . .
C42' Ti4 C41 38.2(2) . .
C44 Ti4 C41 56.37(18) . .
C44' Ti4 C41 53.3(2) . .
C43 Ti4 C41 56.23(18) . .
C41' Ti4 C41 5.3(3) . .
C45 Ti4 C41 33.67(13) . .
C42 Ti4 C41 33.55(12) . .
O56 Ti5 O45 97.9(2) . .
O56 Ti5 C2 86.3(3) . .
O45 Ti5 C2 87.3(3) . .
O56 Ti5 C52 152.9(3) . .
O45 Ti5 C52 91.8(2) . .
C2 Ti5 C52 119.5(3) . .
O56 Ti5 C51 116.4(3) . .
O45 Ti5 C51 104.8(2) . .
C2 Ti5 C51 151.7(3) . .
C52 Ti5 C51 36.56(13) . .
O56 Ti5 C53 147.3(3) . .
O45 Ti5 C53 114.6(3) . .
C2 Ti5 C53 91.1(3) . .
C52 Ti5 C53 36.37(13) . .
C51 Ti5 C53 60.61(19) . .
O56 Ti5 C55 97.3(3) . .
O45 Ti5 C55 140.4(2) . .
C2 Ti5 C55 129.9(3) . .
C52 Ti5 C55 60.58(19) . .
C51 Ti5 C55 36.30(13) . .
C53 Ti5 C55 60.22(19) . .
O56 Ti5 C54 111.9(3) . .
O45 Ti5 C54 150.1(3) . .
C2 Ti5 C54 96.6(3) . .
C52 Ti5 C54 60.4(2) . .
C51 Ti5 C54 60.34(19) . .
C53 Ti5 C54 36.01(13) . .
C55 Ti5 C54 35.97(13) . .
O56 Ti5 C51' 110.1(2) . .
O45 Ti5 C51' 116.0(2) . .
C2 Ti5 C51' 147.9(3) . .
C52 Ti5 C51' 43.5(2) . .
C51 Ti5 C51' 11.6(2) . .
C53 Ti5 C51' 59.9(2) . .
C55 Ti5 C51' 24.7(2) . .
C54 Ti5 C51' 52.0(2) . .
O56 Ti5 C52' 143.6(2) . .
O45 Ti5 C52' 97.3(2) . .
C2 Ti5 C52' 127.3(3) . .
C52 Ti5 C52' 9.6(3) . .
C51 Ti5 C52' 27.3(3) . .
C53 Ti5 C52' 39.6(2) . .
C55 Ti5 C52' 52.0(2) . .
C54 Ti5 C52' 57.0(2) . .
C51' Ti5 C52' 33.98(10) . .
O56 Ti5 C55' 98.2(2) . .
O45 Ti5 C55' 149.7(2) . .
C2 Ti5 C55' 119.2(3) . .
C52 Ti5 C55' 63.2(2) . .
C51 Ti5 C55' 44.9(2) . .
C53 Ti5 C55' 55.2(2) . .
C55 Ti5 C55' 10.8(2) . .
C54 Ti5 C55' 26.3(2) . .
C51' Ti5 C55' 33.76(10) . .
C52' Ti5 C55' 55.77(14) . .
O56 Ti5 C53' 150.6(2) . .
O45 Ti5 C53' 111.4(2) . .
C2 Ti5 C53' 96.6(3) . .
C52 Ti5 C53' 30.0(3) . .
C51 Ti5 C53' 55.2(3) . .
C53 Ti5 C53' 6.4(2) . .
C55 Ti5 C53' 58.7(2) . .
C54 Ti5 C53' 38.7(2) . .
C51' Ti5 C53' 55.56(14) . .
C52' Ti5 C53' 33.29(10) . .
C55' Ti5 C53' 54.94(14) . .
O46 Ti6 O56 97.0(2) . .
O46 Ti6 C2 86.7(3) . .
O56 Ti6 C2 86.4(3) . .
O46 Ti6 C63 112.0(3) . .
O56 Ti6 C63 113.8(3) . .
C2 Ti6 C63 149.3(3) . .
O46 Ti6 C64 101.3(3) . .
O56 Ti6 C64 149.5(3) . .
C2 Ti6 C64 118.7(3) . .
C63 Ti6 C64 36.29(12) . .
O46 Ti6 C63' 117.3(2) . .
O56 Ti6 C63' 105.3(2) . .
C2 Ti6 C63' 150.9(3) . .
C63 Ti6 C63' 9.0(3) . .
C64 Ti6 C63' 44.4(2) . .
O46 Ti6 C62' 152.0(2) . .
O56 Ti6 C62' 97.6(2) . .
C2 Ti6 C62' 118.0(3) . .
C63 Ti6 C62' 40.1(2) . .
C64 Ti6 C62' 56.5(2) . .
C63' Ti6 C62' 35.24(9) . .
O46 Ti6 C62 145.8(3) . .
O56 Ti6 C62 93.4(2) . .
C2 Ti6 C62 126.5(3) . .
C63 Ti6 C62 35.08(11) . .
C64 Ti6 C62 58.32(16) . .
C63' Ti6 C62 28.6(2) . .
C62' Ti6 C62 9.6(2) . .
O46 Ti6 C64' 96.4(2) . .
O56 Ti6 C64' 138.0(2) . .
C2 Ti6 C64' 134.0(3) . .
C63 Ti6 C64' 25.5(2) . .
C64 Ti6 C64' 15.9(3) . .
C63' Ti6 C64' 34.49(9) . .
C62' Ti6 C64' 57.39(13) . .
C62 Ti6 C64' 56.1(2) . .
O46 Ti6 C61' 140.5(2) . .
O56 Ti6 C61' 122.5(2) . .
C2 Ti6 C61' 93.8(3) . .
C63 Ti6 C61' 56.2(2) . .
C64 Ti6 C61' 44.9(2) . .
C63' Ti6 C61' 57.37(13) . .
C62' Ti6 C61' 34.45(9) . .
C62 Ti6 C61' 43.3(2) . .
C64' Ti6 C61' 56.23(12) . .
O46 Ti6 C65 123.5(3) . .
O56 Ti6 C65 139.3(3) . .
C2 Ti6 C65 91.4(3) . .
C63 Ti6 C65 58.08(16) . .
C64 Ti6 C65 34.62(11) . .
C63' Ti6 C65 62.2(2) . .
C62' Ti6 C65 48.6(2) . .
C62 Ti6 C65 56.26(15) . .
C64' Ti6 C65 49.2(2) . .
C61' Ti6 C65 17.0(2) . .
O46 Ti6 C65' 108.0(2) . .
O56 Ti6 C65' 153.9(2) . .
C2 Ti6 C65' 102.2(3) . .
C63 Ti6 C65' 49.9(2) . .
C64 Ti6 C65' 17.6(2) . .
C63' Ti6 C65' 56.62(13) . .
C62' Ti6 C65' 56.59(12) . .
C62 Ti6 C65' 61.6(2) . .
C64' Ti6 C65' 33.46(9) . .
C61' Ti6 C65' 33.44(8) . .
C65 Ti6 C65' 19.0(2) . .
C2A C1A C6A 120 . .
C2A C1A C7A 125(2) . .
C6A C1A C7A 114(2) . .
C3A C2A C1A 120 . .
C4A C3A C2A 120 . .
C3A C4A C5A 120 . .
C6A C5A C4A 120 . .
C5A C6A C1A 120 . .
C7B C1B C2B 95.0(18) . .
C7B C1B C6B 145.0(18) . .
C2B C1B C6B 120 . .
C3B C2B C1B 120 . .
C3B C2B C7B 159.3(10) . .
C2B C3B C4B 120 . .
C5B C4B C3B 120 . .
C6B C5B C4B 120 . .
C5B C6B C1B 120 . .
C1B C7B C2B 45.7(11) . .

loop_
_geom_bond_atom_site_label_1
_geom_bond_atom_site_label_2
_geom_bond_distance
_geom_bond_site_symmetry_2
C1 Ti2 2.046(9) .
C1 Ti1 2.058(8) .
C1 Ti3 2.065(8) .
C2 Ti5 2.057(8) .
C2 Ti6 2.062(8) .
C2 Ti4 2.071(8) .
C11 C12 1.42 .
C11 C15 1.42 .
C11 C16 1.5095 .
C11 Ti1 2.476(9) .
C12 C13 1.42 .
C12 C17 1.5095 .
C12 Ti1 2.456(9) .
C13 C14 1.42 .
C13 C18 1.5095 .
C13 Ti1 2.391(9) .
C14 C15 1.42 .
C14 C19 1.5095 .
C14 Ti1 2.370(8) .
C15 C20 1.5095 .
C15 Ti1 2.424(8) .
C11' C12' 1.42 .
C11' C15' 1.42 .
C11' C16' 1.5095 .
C11' Ti1 2.427(8) .
C12' C13' 1.42 .
C12' C17' 1.5095 .
C12' Ti1 2.458(8) .
C13' C14' 1.42 .
C13' C18' 1.5095 .
C13' Ti1 2.375(8) .
C14' C15' 1.42 .
C14' C19' 1.5095 .
C14' Ti1 2.289(7) .
C15' C20' 1.5095 .
C15' Ti1 2.322(7) .
C21 C22 1.42 .
C21 C25 1.42 .
C21 C26 1.5095 .
C21 Ti2 2.371(10) .
C22 C23 1.42 .
C22 C27 1.5095 .
C22 Ti2 2.434(10) .
C23 C24 1.42 .
C23 C28 1.5095 .
C23 Ti2 2.413(9) .
C24 C25 1.42 .
C24 C29 1.5095 .
C24 Ti2 2.337(9) .
C25 C30 1.5095 .
C25 Ti2 2.310(9) .
C21' C22' 1.42 .
C21' C25' 1.42 .
C21' C26' 1.5095 .
C21' Ti2 2.420(7) .
C22' C23' 1.42 .
C22' C27' 1.5095 .
C22' Ti2 2.413(7) .
C23' C24' 1.42 .
C23' C28' 1.5095 .
C23' Ti2 2.359(7) .
C24' C25' 1.42 .
C24' C29' 1.5095 .
C24' Ti2 2.332(8) .
C25' C30' 1.5095 .
C25' Ti2 2.370(7) .
C31 C35 1.42 .
C31 C32 1.42 .
C31 C36 1.5095 .
C31 Ti3 2.395(9) .
C32 C33 1.42 .
C32 C37 1.5095 .
C32 Ti3 2.360(9) .
C33 C34 1.42 .
C33 C38 1.5095 .
C33 Ti3 2.380(10) .
C34 C35 1.42 .
C34 C39 1.5095 .
C34 Ti3 2.425(10) .
C35 C40 1.5095 .
C35 Ti3 2.434(9) .
C31' C32' 1.42 .
C31' C35' 1.42 .
C31' C36' 1.5095 .
C31' Ti3 2.397(7) .
C32' C33' 1.42 .
C32' C37' 1.5095 .
C32' Ti3 2.313(7) .
C33' C34' 1.42 .
C33' C38' 1.5095 .
C33' Ti3 2.334(7) .
C34' C35' 1.42 .
C34' C39' 1.5095 .
C34' Ti3 2.430(7) .
C35' C40' 1.5095 .
C35' Ti3 2.468(7) .
C41 C42 1.42 .
C41 C45 1.42 .
C41 C46 1.5095 .
C41 Ti4 2.468(10) .
C42 C43 1.42 .
C42 C47 1.5095 .
C42 Ti4 2.452(9) .
C43 C44 1.42 .
C43 C48 1.5095 .
C43 Ti4 2.406(8) .
C44 C45 1.42 .
C44 C49 1.5095 .
C44 Ti4 2.394(8) .
C45 C50 1.5095 .
C45 Ti4 2.433(9) .
C41' C42' 1.42 .
C41' C45' 1.42 .
C41' C46' 1.5095 .
C41' Ti4 2.421(8) .
C42' C43' 1.42 .
C42' C47' 1.5095 .
C42' Ti4 2.302(8) .
C43' C44' 1.42 .
C43' C48' 1.5095 .
C43' Ti4 2.286(7) .
C44' C45' 1.42 .
C44' C49' 1.5095 .
C44' Ti4 2.396(7) .
C45' C50' 1.5095 .
C45' Ti4 2.477(7) .
C51 C52 1.42 .
C51 C55 1.42 .
C51 C56 1.5095 .
C51 Ti5 2.265(8) .
C52 C53 1.42 .
C52 C57 1.5095 .
C52 Ti5 2.262(8) .
C53 C54 1.42 .
C53 C58 1.5095 .
C53 Ti5 2.288(9) .
C54 C55 1.42 .
C54 C59 1.5095 .
C54 Ti5 2.306(9) .
C55 C60 1.5095 .
C55 Ti5 2.293(8) .
C51' C52' 1.42 .
C51' C55' 1.42 .
C51' C56' 1.5095 .
C51' Ti5 2.417(7) .
C52' C53' 1.42 .
C52' C57' 1.5095 .
C52' Ti5 2.442(7) .
C53' C54' 1.42 .
C53' C58' 1.5095 .
C53' Ti5 2.510(7) .
C54' C55' 1.42 .
C54' C59' 1.5095 .
C54' Ti5 2.527(7) .
C55' C60' 1.5095 .
C55' Ti5 2.470(7) .
C61 C62 1.42 .
C61 C65 1.42 .
C61 C66 1.5095 .
C61 Ti6 2.528(8) .
C62 C63 1.42 .
C62 C67 1.5095 .
C62 Ti6 2.419(8) .
C63 C64 1.42 .
C63 C68 1.5095 .
C63 Ti6 2.268(8) .
C64 C65 1.42 .
C64 C69 1.5095 .
C64 Ti6 2.291(8) .
C65 C70 1.5095 .
C65 Ti6 2.453(8) .
C61' C62' 1.42 .
C61' C65' 1.42 .
C61' C66' 1.5095 .
C61' Ti6 2.439(6) .
C62' C63' 1.42 .
C62' C67' 1.5095 .
C62' Ti6 2.346(6) .
C63' C64' 1.42 .
C63' C68' 1.5095 .
C63' Ti6 2.344(7) .
C64' C65' 1.42 .
C64' C69' 1.5095 .
C64' Ti6 2.436(7) .
C65' C70' 1.5095 .
C65' Ti6 2.493(7) .
C71 C72 1.366(12) .
C71 C76 1.376(12) .
C71 Al1 1.961(10) .
C72 C73 1.375(14) .
C73 C74 1.335(15) .
C74 C75 1.359(15) .
C75 C76 1.392(13) .
C81 C82 1.378(12) .
C81 C86 1.395(12) .
C81 Al1 1.978(9) .
C82 C83 1.377(13) .
C83 C84 1.367(15) .
C84 C85 1.324(14) .
C85 C86 1.406(12) .
C91 C96 1.382(12) .
C91 C92 1.413(11) .
C91 Al1 1.988(9) .
C91 Li3 2.588(17) .
C92 C93 1.361(13) .
C93 C94 1.380(14) .
C94 C95 1.370(14) .
C95 C96 1.367(13) .
C101 C106 1.367(12) .
C101 O1 1.365(10) .
C101 C102 1.388(12) .
C102 C103 1.394(14) .
C102 C107 1.480(13) .
C103 C104 1.366(16) .
C104 C105 1.374(15) .
C105 C106 1.406(13) .
C106 C108 1.512(12) .
C111 C112 1.378(11) .
C111 C116 1.385(11) .
C111 Al2 2.000(8) .
C112 C113 1.409(11) .
C113 C114 1.346(13) .
C114 C115 1.376(13) .
C115 C116 1.394(11) .
C121 C126 1.372(11) .
C121 C122 1.418(11) .
C121 Al2 1.947(9) .
C122 C123 1.375(11) .
C123 C124 1.364(13) .
C124 C125 1.360(13) .
C125 C126 1.379(12) .
C131 C136 1.372(11) .
C131 C132 1.410(11) .
C131 Al2 1.942(8) .
C132 C133 1.365(12) .
C133 C134 1.366(12) .
C134 C135 1.359(12) .
C135 C136 1.375(12) .
C141 C142 1.372(12) .
C141 C146 1.387(12) .
C141 O2 1.400(9) .
C142 C143 1.385(12) .
C142 C147 1.487(12) .
C143 C144 1.370(15) .
C144 C145 1.354(16) .
C145 C146 1.347(13) .
C146 C148 1.501(13) .
Al1 O1 1.805(6) .
Al1 Li3 2.909(14) .
Al2 O2 1.807(6) .
Al2 Li3 3.012(14) .
Li1 O23 2.206(5) 2_666
Li1 O23 2.206(5) .
Li1 O13 2.208(5) 2_666
Li1 O13 2.208(5) .
Li1 O12 2.286(5) .
Li1 O12 2.286(5) 2_666
Li1 Ti3 2.9037(19) 2_666
Li1 Ti3 2.9037(19) .
Li1 Ti2 2.930(2) .
Li1 Ti2 2.930(2) 2_666
Li1 Ti1 2.9584(19) .
Li1 Ti1 2.9584(19) 2_666
Li2 O45 2.221(5) .
Li2 O45 2.221(5) 2_665
Li2 O56 2.239(5) 2_665
Li2 O56 2.239(5) .
Li2 O46 2.253(5) .
Li2 O46 2.253(5) 2_665
Li2 Ti5 2.922(2) 2_665
Li2 Ti5 2.922(2) .
Li2 Ti4 2.944(2) .
Li2 Ti4 2.944(2) 2_665
Li2 Ti6 2.967(2) 2_665
Li2 Ti6 2.967(2) .
Li3 O2 1.840(14) .
Li3 O1 1.873(15) .
O12 Ti1 1.831(5) .
O12 Ti2 1.831(5) .
O13 Ti1 1.844(5) .
O13 Ti3 1.852(5) .
O23 Ti3 1.833(5) .
O23 Ti2 1.853(5) .
O45 Ti5 1.848(5) .
O45 Ti4 1.848(5) .
O46 Ti6 1.827(5) .
O46 Ti4 1.843(5) .
O56 Ti6 1.831(5) .
O56 Ti5 1.838(5) .
C1A C2A 1.39 .
C1A C6A 1.39 .
C1A C7A 1.51(5) .
C2A C3A 1.39 .
C3A C4A 1.39 .
C4A C5A 1.39 .
C5A C6A 1.39 .
C1B C7B 1.23(3) .
C1B C2B 1.39 .
C1B C6B 1.39 .
C2B C3B 1.39 .
C3B C4B 1.39 .
C4B C5B 1.39 .
C5B C6B 1.39 .

loop_
_geom_torsion_atom_site_label_1
_geom_torsion_atom_site_label_2
_geom_torsion_atom_site_label_3
_geom_torsion_atom_site_label_4
_geom_torsion
_geom_torsion_site_symmetry_1
C76 C71 C72 C73 -1.0(14) .
Al1 C71 C72 C73 171.1(8) .
C71 C72 C73 C74 3.9(17) .
C72 C73 C74 C75 -2.6(18) .
C73 C74 C75 C76 -1.3(17) .
C72 C71 C76 C75 -3.1(14) .
Al1 C71 C76 C75 -175.8(8) .
C74 C75 C76 C71 4.3(16) .
C86 C81 C82 C83 0.5(14) .
Al1 C81 C82 C83 176.4(8) .
C81 C82 C83 C84 0.3(17) .
C82 C83 C84 C85 0.7(18) .
C83 C84 C85 C86 -2.4(18) .
C82 C81 C86 C85 -2.2(13) .
Al1 C81 C86 C85 -178.2(7) .
C84 C85 C86 C81 3.3(15) .
C96 C91 C92 C93 -1.3(14) .
Al1 C91 C92 C93 177.3(8) .
Li3 C91 C92 C93 -97.6(10) .
C91 C92 C93 C94 1.4(16) .
C92 C93 C94 C95 -1.6(16) .
C93 C94 C95 C96 1.7(16) .
C94 C95 C96 C91 -1.8(17) .
C92 C91 C96 C95 1.5(15) .
Al1 C91 C96 C95 -177.0(8) .
Li3 C91 C96 C95 108.6(11) .
C106 C101 C102 C103 -1.7(14) .
O1 C101 C102 C103 -178.2(9) .
C106 C101 C102 C107 176.9(9) .
O1 C101 C102 C107 0.4(13) .
C101 C102 C103 C104 0.5(17) .
C107 C102 C103 C104 -178.2(11) .
C102 C103 C104 C105 -0.4(19) .
C103 C104 C105 C106 1.4(17) .
O1 C101 C106 C105 179.3(7) .
C102 C101 C106 C105 2.7(13) .
O1 C101 C106 C108 1.2(12) .
C102 C101 C106 C108 -175.3(8) .
C104 C105 C106 C101 -2.5(14) .
C104 C105 C106 C108 175.6(9) .
C116 C111 C112 C113 2.9(14) .
Al2 C111 C112 C113 -172.9(7) .
C111 C112 C113 C114 -2.9(16) .
C112 C113 C114 C115 1.2(15) .
C113 C114 C115 C116 0.2(15) .
C112 C111 C116 C115 -1.4(13) .
Al2 C111 C116 C115 174.2(7) .
C114 C115 C116 C111 -0.1(14) .
C126 C121 C122 C123 0.2(10) .
Al2 C121 C122 C123 -176.9(6) .
C121 C122 C123 C124 -1.7(12) .
C122 C123 C124 C125 2.0(13) .
C123 C124 C125 C126 -1.0(13) .
C122 C121 C126 C125 0.8(11) .
Al2 C121 C126 C125 178.0(6) .
C124 C125 C126 C121 -0.5(13) .
C136 C131 C132 C133 -2.8(13) .
Al2 C131 C132 C133 -177.9(7) .
C131 C132 C133 C134 5.7(14) .
C132 C133 C134 C135 -5.9(15) .
C133 C134 C135 C136 3.4(15) .
C132 C131 C136 C135 0.3(14) .
Al2 C131 C136 C135 175.5(8) .
C134 C135 C136 C131 -0.6(16) .
C146 C141 C142 C143 1.0(13) .
O2 C141 C142 C143 -179.9(7) .
C146 C141 C142 C147 -179.1(8) .
O2 C141 C142 C147 0.0(12) .
C141 C142 C143 C144 -3.7(14) .
C147 C142 C143 C144 176.4(9) .
C142 C143 C144 C145 4.9(17) .
C143 C144 C145 C146 -3.4(18) .
C144 C145 C146 C141 0.6(16) .
C144 C145 C146 C148 -179.9(11) .
C142 C141 C146 C145 0.5(14) .
O2 C141 C146 C145 -178.6(8) .
C142 C141 C146 C148 -178.9(9) .
O2 C141 C146 C148 2.0(13) .
C72 C71 Al1 O1 118.6(8) .
C76 C71 Al1 O1 -69.7(8) .
C72 C71 Al1 C81 -118.5(8) .
C76 C71 Al1 C81 53.2(8) .
C72 C71 Al1 C91 7.0(9) .
C76 C71 Al1 C91 178.7(7) .
C72 C71 Al1 Li3 81.8(10) .
C76 C71 Al1 Li3 -106.5(9) .
C82 C81 Al1 O1 146.3(7) .
C86 C81 Al1 O1 -38.1(8) .
C82 C81 Al1 C71 23.8(9) .
C86 C81 Al1 C71 -160.6(7) .
C82 C81 Al1 C91 -105.9(8) .
C86 C81 Al1 C91 69.7(8) .
C82 C81 Al1 Li3 -171.7(8) .
C86 C81 Al1 Li3 3.9(9) .
C96 C91 Al1 O1 -70.4(8) .
C92 C91 Al1 O1 111.2(7) .
Li3 C91 Al1 O1 9.8(4) .
C96 C91 Al1 C71 48.6(9) .
C92 C91 Al1 C71 -129.8(7) .
Li3 C91 Al1 C71 128.8(4) .
C96 C91 Al1 C81 172.7(8) .
C92 C91 Al1 C81 -5.7(8) .
Li3 C91 Al1 C81 -107.1(5) .
C96 C91 Al1 Li3 -80.2(8) .
C92 C91 Al1 Li3 101.3(8) .
C136 C131 Al2 O2 138.2(7) .
C132 C131 Al2 O2 -47.0(8) .
C136 C131 Al2 C121 -97.6(7) .
C132 C131 Al2 C121 77.2(8) .
C136 C131 Al2 C111 28.1(8) .
C132 C131 Al2 C111 -157.1(7) .
C136 C131 Al2 Li3 103.4(8) .
C132 C131 Al2 Li3 -81.8(8) .
C126 C121 Al2 O2 117.4(6) .
C122 C121 Al2 O2 -65.7(7) .
C126 C121 Al2 C131 -4.8(7) .
C122 C121 Al2 C131 172.1(6) .
C126 C121 Al2 C111 -129.4(6) .
C122 C121 Al2 C111 47.4(7) .
C126 C121 Al2 Li3 155.7(6) .
C122 C121 Al2 Li3 -27.4(8) .
C112 C111 Al2 O2 -80.8(7) .
C116 C111 Al2 O2 103.9(7) .
C112 C111 Al2 C131 35.9(8) .
C116 C111 Al2 C131 -139.3(7) .
C112 C111 Al2 C121 158.1(7) .
C116 C111 Al2 C121 -17.2(8) .
C112 C111 Al2 Li3 -86.4(8) .
C116 C111 Al2 Li3 98.3(8) .
C96 C91 Li3 O2 -27.5(12) .
C92 C91 Li3 O2 88.4(12) .
Al1 C91 Li3 O2 -152.3(10) .
C96 C91 Li3 O1 115.2(7) .
C92 C91 Li3 O1 -128.9(8) .
Al1 C91 Li3 O1 -9.6(4) .
C96 C91 Li3 Al1 124.8(7) .
C92 C91 Li3 Al1 -119.3(8) .
C96 C91 Li3 Al2 -73.3(9) .
C92 C91 Li3 Al2 42.6(10) .
Al1 C91 Li3 Al2 161.9(6) .
O1 Al1 Li3 O2 -70(2) .
C71 Al1 Li3 O2 -7(3) .
C81 Al1 Li3 O2 -165(2) .
C91 Al1 Li3 O2 94(2) .
C71 Al1 Li3 O1 63.6(8) .
C81 Al1 Li3 O1 -95.1(5) .
C91 Al1 Li3 O1 164.3(6) .
O1 Al1 Li3 C91 -164.3(6) .
C71 Al1 Li3 C91 -100.7(7) .
C81 Al1 Li3 C91 100.6(5) .
O1 Al1 Li3 Al2 134(2) .
C71 Al1 Li3 Al2 -162.5(19) .
C81 Al1 Li3 Al2 39(2) .
C91 Al1 Li3 Al2 -62(2) .
C131 Al2 Li3 O2 70.3(7) .
C121 Al2 Li3 O2 -86.0(6) .
C111 Al2 Li3 O2 170.2(7) .
O2 Al2 Li3 O1 -80.8(14) .
C131 Al2 Li3 O1 -10.6(16) .
C121 Al2 Li3 O1 -166.9(12) .
C111 Al2 Li3 O1 89.3(14) .
O2 Al2 Li3 C91 117.1(10) .
C131 Al2 Li3 C91 -172.7(6) .
C121 Al2 Li3 C91 31.0(8) .
C111 Al2 Li3 C91 -72.8(7) .
O2 Al2 Li3 Al1 166(3) .
C131 Al2 Li3 Al1 -123(2) .
C121 Al2 Li3 Al1 80(2) .
C111 Al2 Li3 Al1 -23(2) .
C106 C101 O1 Al1 99.2(8) .
C102 C101 O1 Al1 -84.2(9) .
C106 C101 O1 Li3 -101.8(10) .
C102 C101 O1 Li3 74.9(11) .
C71 Al1 O1 C101 25.7(7) .
C81 Al1 O1 C101 -94.7(7) .
C91 Al1 O1 C101 149.6(7) .
Li3 Al1 O1 C101 163.3(9) .
C71 Al1 O1 Li3 -137.6(6) .
C81 Al1 O1 Li3 102.0(6) .
C91 Al1 O1 Li3 -13.8(6) .
O2 Li3 O1 C101 -7.1(16) .
C91 Li3 O1 C101 -151.5(7) .
Al1 Li3 O1 C101 -162.2(9) .
Al2 Li3 O1 C101 42.6(17) .
O2 Li3 O1 Al1 155.1(10) .
C91 Li3 O1 Al1 10.7(4) .
Al2 Li3 O1 Al1 -155.2(12) .
C142 C141 O2 Al2 90.3(9) .
C146 C141 O2 Al2 -90.5(8) .
C142 C141 O2 Li3 -104.4(10) .
C146 C141 O2 Li3 74.8(10) .
C131 Al2 O2 C141 39.5(7) .
C121 Al2 O2 C141 -81.1(7) .
C111 Al2 O2 C141 157.6(7) .
Li3 Al2 O2 C141 166.7(9) .
C131 Al2 O2 Li3 -127.1(6) .
C121 Al2 O2 Li3 112.2(6) .
C111 Al2 O2 Li3 -9.1(7) .
O1 Li3 O2 C141 -27.0(15) .
C91 Li3 O2 C141 98.0(11) .
Al1 Li3 O2 C141 24(3) .
Al2 Li3 O2 C141 -167.2(9) .
O1 Li3 O2 Al2 140.2(10) .
C91 Li3 O2 Al2 -94.9(10) .
Al1 Li3 O2 Al2 -168(2) .
O23 Li1 O12 Ti1 89.9(2) 2_666
O23 Li1 O12 Ti1 -90.1(2) .
O13 Li1 O12 Ti1 170.22(17) 2_666
O13 Li1 O12 Ti1 -9.78(17) .
Ti3 Li1 O12 Ti1 129.81(15) 2_666
Ti3 Li1 O12 Ti1 -50.19(15) .
Ti2 Li1 O12 Ti1 -100.4(2) .
Ti2 Li1 O12 Ti1 79.6(2) 2_666
Ti1 Li1 O12 Ti1 180 2_666
O23 Li1 O12 Ti2 -169.69(19) 2_666
O23 Li1 O12 Ti2 10.31(19) .
O13 Li1 O12 Ti2 -89.4(2) 2_666
O13 Li1 O12 Ti2 90.6(2) .
Ti3 Li1 O12 Ti2 -129.79(16) 2_666
Ti3 Li1 O12 Ti2 50.21(16) .
Ti2 Li1 O12 Ti2 180 2_666
Ti1 Li1 O12 Ti2 100.4(2) .
Ti1 Li1 O12 Ti2 -79.6(2) 2_666
O23 Li1 O13 Ti1 -90.8(2) 2_666
O23 Li1 O13 Ti1 89.2(2) .
O12 Li1 O13 Ti1 9.72(17) .
O12 Li1 O13 Ti1 -170.28(17) 2_666
Ti3 Li1 O13 Ti1 -79.6(3) 2_666
Ti3 Li1 O13 Ti1 100.4(3) .
Ti2 Li1 O13 Ti1 49.19(15) .
Ti2 Li1 O13 Ti1 -130.81(15) 2_666
Ti1 Li1 O13 Ti1 180 2_666
O23 Li1 O13 Ti3 168.73(18) 2_666
O23 Li1 O13 Ti3 -11.27(18) .
O12 Li1 O13 Ti3 -90.7(2) .
O12 Li1 O13 Ti3 89.3(2) 2_666
Ti3 Li1 O13 Ti3 180.0000(10) 2_666
Ti2 Li1 O13 Ti3 -51.26(16) .
Ti2 Li1 O13 Ti3 128.74(16) 2_666
Ti1 Li1 O13 Ti3 -100.4(3) .
Ti1 Li1 O13 Ti3 79.6(3) 2_666
O13 Li1 O23 Ti3 -168.61(18) 2_666
O13 Li1 O23 Ti3 11.39(18) .
O12 Li1 O23 Ti3 89.5(2) .
O12 Li1 O23 Ti3 -90.5(2) 2_666
Ti3 Li1 O23 Ti3 180.0000(10) 2_666
Ti2 Li1 O23 Ti3 99.7(2) .
Ti2 Li1 O23 Ti3 -80.3(2) 2_666
Ti1 Li1 O23 Ti3 50.58(15) .
Ti1 Li1 O23 Ti3 -129.42(15) 2_666
O13 Li1 O23 Ti2 91.7(2) 2_666
O13 Li1 O23 Ti2 -88.3(2) .
O12 Li1 O23 Ti2 -10.19(19) .
O12 Li1 O23 Ti2 169.81(19) 2_666
Ti3 Li1 O23 Ti2 80.3(2) 2_666
Ti3 Li1 O23 Ti2 -99.7(2) .
Ti2 Li1 O23 Ti2 180 2_666
Ti1 Li1 O23 Ti2 -49.13(15) .
Ti1 Li1 O23 Ti2 130.87(15) 2_666
O56 Li2 O45 Ti5 -168.97(19) 2_665
O56 Li2 O45 Ti5 11.03(19) .
O46 Li2 O45 Ti5 88.5(2) .
O46 Li2 O45 Ti5 -91.5(2) 2_665
Ti5 Li2 O45 Ti5 180 2_665
Ti4 Li2 O45 Ti5 99.2(2) .
Ti4 Li2 O45 Ti5 -80.8(2) 2_665
Ti6 Li2 O45 Ti5 -130.17(15) 2_665
Ti6 Li2 O45 Ti5 49.83(15) .
O56 Li2 O45 Ti4 91.8(2) 2_665
O56 Li2 O45 Ti4 -88.2(2) .
O46 Li2 O45 Ti4 -10.64(19) .
O46 Li2 O45 Ti4 169.36(19) 2_665
Ti5 Li2 O45 Ti4 80.8(2) 2_665
Ti5 Li2 O45 Ti4 -99.2(2) .
Ti4 Li2 O45 Ti4 180 2_665
Ti6 Li2 O45 Ti4 130.64(15) 2_665
Ti6 Li2 O45 Ti4 -49.36(15) .
O45 Li2 O46 Ti6 -90.0(2) .
O45 Li2 O46 Ti6 90.0(2) 2_665
O56 Li2 O46 Ti6 170.00(19) 2_665
O56 Li2 O46 Ti6 -10.00(19) .
Ti5 Li2 O46 Ti6 130.13(16) 2_665
Ti5 Li2 O46 Ti6 -49.87(16) .
Ti4 Li2 O46 Ti6 -100.7(3) .
Ti4 Li2 O46 Ti6 79.3(3) 2_665
Ti6 Li2 O46 Ti6 180 2_665
O45 Li2 O46 Ti4 10.7(2) .
O45 Li2 O46 Ti4 -169.3(2) 2_665
O56 Li2 O46 Ti4 -89.3(2) 2_665
O56 Li2 O46 Ti4 90.7(2) .
Ti5 Li2 O46 Ti4 -129.20(16) 2_665
Ti5 Li2 O46 Ti4 50.80(16) .
Ti4 Li2 O46 Ti4 180 2_665
Ti6 Li2 O46 Ti4 -79.3(3) 2_665
Ti6 Li2 O46 Ti4 100.7(3) .
O45 Li2 O56 Ti6 89.3(2) .
O45 Li2 O56 Ti6 -90.7(2) 2_665
O46 Li2 O56 Ti6 9.98(19) .
O46 Li2 O56 Ti6 -170.02(19) 2_665
Ti5 Li2 O56 Ti6 -79.6(3) 2_665
Ti5 Li2 O56 Ti6 100.4(3) .
Ti4 Li2 O56 Ti6 49.60(16) .
Ti4 Li2 O56 Ti6 -130.40(16) 2_665
Ti6 Li2 O56 Ti6 180 2_665
O45 Li2 O56 Ti5 -11.09(19) .
O45 Li2 O56 Ti5 168.91(19) 2_665
O46 Li2 O56 Ti5 -90.4(2) .
O46 Li2 O56 Ti5 89.6(2) 2_665
Ti5 Li2 O56 Ti5 180 2_665
Ti4 Li2 O56 Ti5 -50.81(16) .
Ti4 Li2 O56 Ti5 129.19(16) 2_665
Ti6 Li2 O56 Ti5 79.6(3) 2_665
Ti6 Li2 O56 Ti5 -100.4(3) .
Ti2 O12 Ti1 O13 -78.8(3) .
Li1 O12 Ti1 O13 11.5(2) .
Ti2 O12 Ti1 C1 6.9(3) .
Li1 O12 Ti1 C1 97.2(3) .
Ti3 O13 Ti1 O12 79.6(3) .
Li1 O13 Ti1 O12 -11.9(2) .
Ti3 O13 Ti1 C1 -5.8(3) .
Li1 O13 Ti1 C1 -97.3(3) .
Ti2 C1 Ti1 O12 -6.0(3) .
Ti3 C1 Ti1 O12 -92.7(3) .
Ti2 C1 Ti1 O13 91.8(3) .
Ti3 C1 Ti1 O13 5.1(3) .
Ti1 O12 Ti2 O23 79.1(3) .
Li1 O12 Ti2 O23 -12.1(2) .
Ti1 O12 Ti2 C1 -6.9(3) .
Li1 O12 Ti2 C1 -98.1(3) .
Ti3 O23 Ti2 O12 -79.2(3) .
Li1 O23 Ti2 O12 12.6(2) .
Ti3 O23 Ti2 C1 6.5(3) .
Li1 O23 Ti2 C1 98.3(3) .
Ti1 C1 Ti2 O12 6.0(3) .
Ti3 C1 Ti2 O12 93.3(3) .
Ti1 C1 Ti2 O23 -92.9(3) .
Ti3 C1 Ti2 O23 -5.7(2) .
Ti2 O23 Ti3 O13 78.9(2) .
Li1 O23 Ti3 O13 -13.4(2) .
Ti2 O23 Ti3 C1 -6.5(3) .
Li1 O23 Ti3 C1 -98.7(3) .
Ti1 O13 Ti3 O23 -80.2(3) .
Li1 O13 Ti3 O23 13.4(2) .
Ti1 O13 Ti3 C1 5.8(3) .
Li1 O13 Ti3 C1 99.4(3) .
Ti2 C1 Ti3 O23 5.8(2) .
Ti1 C1 Ti3 O23 92.5(3) .
Ti2 C1 Ti3 O13 -91.9(3) .
Ti1 C1 Ti3 O13 -5.1(3) .
Ti6 O46 Ti4 O45 80.4(3) .
Li2 O46 Ti4 O45 -12.6(2) .
Ti6 O46 Ti4 C2 -5.9(3) .
Li2 O46 Ti4 C2 -99.0(3) .
Ti5 O45 Ti4 O46 -78.9(3) .
Li2 O45 Ti4 O46 12.8(2) .
Ti5 O45 Ti4 C2 6.7(3) .
Li2 O45 Ti4 C2 98.4(3) .
Ti5 C2 Ti4 O46 91.7(3) .
Ti6 C2 Ti4 O46 5.2(3) .
Ti5 C2 Ti4 O45 -5.9(3) .
Ti6 C2 Ti4 O45 -92.5(3) .
Ti6 O56 Ti5 O45 -80.2(3) .
Li2 O56 Ti5 O45 13.2(2) .
Ti6 O56 Ti5 C2 6.6(3) .
Li2 O56 Ti5 C2 99.9(3) .
Ti4 O45 Ti5 O56 79.2(3) .
Li2 O45 Ti5 O56 -13.3(2) .
Ti4 O45 Ti5 C2 -6.7(3) .
Li2 O45 Ti5 C2 -99.2(3) .
Ti6 C2 Ti5 O56 -5.8(3) .
Ti4 C2 Ti5 O56 -92.2(3) .
Ti6 C2 Ti5 O45 92.3(3) .
Ti4 C2 Ti5 O45 5.9(3) .
Ti4 O46 Ti6 O56 -80.0(3) .
Li2 O46 Ti6 O56 11.9(2) .
Ti4 O46 Ti6 C2 6.0(3) .
Li2 O46 Ti6 C2 97.9(3) .
Ti5 O56 Ti6 O46 79.6(3) .
Li2 O56 Ti6 O46 -12.0(2) .
Ti5 O56 Ti6 C2 -6.6(3) .
Li2 O56 Ti6 C2 -98.2(3) .
Ti5 C2 Ti6 O46 -91.4(3) .
Ti4 C2 Ti6 O46 -5.2(3) .

loop_
_platon_squeeze_void_nr
_platon_squeeze_void_average_x
_platon_squeeze_void_average_y
_platon_squeeze_void_average_z
_platon_squeeze_void_volume
_platon_squeeze_void_count_electrons
_platon_squeeze_void_content
1 0.000 0.000 0.000 19 2 ' '
2 0.500 0.000 0.500 224 44 ' '
